data_7033308
loop_
_publ_author_name
'Brown, Katherine A.'
'Yang, Xiaoping'
'Schipper, Desmond'
'Hall, Justin W.'
'DePue, Lauren J.'
'Gnanam, Annie J.'
'Arambula, Jonathan F.'
'Jones, Jessica N.'
'Swaminathan, Jagannath'
'Dieye, Yakhya'
'Vadivelu, Jamuna'
'Chandler, Don J.'
'Marcotte, Edward M.'
'Sessler, Jonathan L.'
'Ehrlich, Lauren I. R.'
'Jones, Richard A.'

_publ_section_title
;
 A self-assembling lanthanide molecular nanoparticle for optical imaging.
;
_journal_issue 6
_journal_name_full 'Dalton transactions (Cambridge, England : 2003)'
_journal_page_first 2667
_journal_page_last 2675
_journal_paper_doi 10.1039/c4dt02646b
_journal_volume 44
_journal_year 2015
_chemical_formula_moiety 'C360 H464 Cd24 Eu8 N24 O144'
_chemical_formula_sum 'C360 H464 Cd24 Eu8 N24 O144'
_chemical_formula_weight 11344.83
_chemical_name_systematic
; 
 ? 
;
_space_group_IT_number 70
_symmetry_cell_setting orthorhombic
_symmetry_space_group_name_Hall '-F 2uv 2vw'
_symmetry_space_group_name_H-M 'F d d d :2'
_atom_sites_solution_hydrogens geom
_atom_sites_solution_primary direct
_atom_sites_solution_secondary difmap
_audit_creation_method SHELXL-97
_cell_angle_alpha 90.00
_cell_angle_beta 90.00
_cell_angle_gamma 90.00
_cell_formula_units_Z 16
_cell_length_a 55.192(11)
_cell_length_b 62.235(12)
_cell_length_c 80.147(16)
_cell_measurement_temperature 223(2)
_cell_volume 275295(9)
_computing_cell_refinement 'Collect software, Nonius B.V. 1998'
_computing_data_collection 'Collect software, Nonius B.V. 1998'
_computing_data_reduction
;
DENZO and Scalepack (Otwinoski and Minor, 1997)
;
_computing_molecular_graphics 'XP SHELXTL/PC, Siemens Analytical'
_computing_structure_refinement 'XL SHELXTL/PC, Siemens Analytical'
_computing_structure_solution
;

SIR97 - Altomare A., Burla M.C., Camalli M., Cascarano G.L., Giacovazzo C., 
Guagliardi A., Moliterni A.G.G., Polidori G.,Spagna R.
;
_diffrn_ambient_temperature 223(1)
_diffrn_detector_area_resol_mean 13.6612
_diffrn_measured_fraction_theta_full 0.981
_diffrn_measured_fraction_theta_max 0.981
_diffrn_measurement_device_type 'Mercury2 (2x2 bin mode)'
_diffrn_measurement_method dtprofit.ref
_diffrn_radiation_monochromator 'Graphite Monochromator'
_diffrn_radiation_source 'Sealed tube'
_diffrn_radiation_type MoK\a
_diffrn_radiation_wavelength 0.710747
_diffrn_reflns_av_R_equivalents 0.0000
_diffrn_reflns_av_sigmaI/netI 0.0816
_diffrn_reflns_limit_h_max 64
_diffrn_reflns_limit_h_min 0
_diffrn_reflns_limit_k_max 72
_diffrn_reflns_limit_k_min 0
_diffrn_reflns_limit_l_max 94
_diffrn_reflns_limit_l_min 0
_diffrn_reflns_number 58357
_diffrn_reflns_theta_full 24.83
_diffrn_reflns_theta_max 24.83
_diffrn_reflns_theta_min 2.95
_exptl_absorpt_coefficient_mu 1.494
_exptl_absorpt_correction_T_max 1.000000
_exptl_absorpt_correction_T_min 0.549584
_exptl_absorpt_correction_type multi-scan
_exptl_absorpt_process_details 'DENZO and Scalepack (Otwinoski and Minor, 1997)'
_exptl_crystal_colour Yellow
_exptl_crystal_density_diffrn 1.095
_exptl_crystal_density_method 'not measured'
_exptl_crystal_description Block
_exptl_crystal_F_000 89600
_exptl_crystal_size_max 0.21
_exptl_crystal_size_mid 0.15
_exptl_crystal_size_min 0.11
_refine_diff_density_max 2.575
_refine_diff_density_min -1.361
_refine_diff_density_rms 0.153
_refine_ls_extinction_method none
_refine_ls_goodness_of_fit_ref 1.048
_refine_ls_hydrogen_treatment constr
_refine_ls_matrix_type fullcycle
_refine_ls_number_parameters 2521
_refine_ls_number_reflns 58357
_refine_ls_number_restraints 1685
_refine_ls_restrained_S_all 1.075
_refine_ls_R_factor_all 0.1500
_refine_ls_R_factor_gt 0.0862
_refine_ls_shift/su_max 0.015
_refine_ls_shift/su_mean 0.001
_refine_ls_structure_factor_coef Fsqd
_refine_ls_weighting_details 'calc w=1/[\s^2^(Fo^2^)+(0.1522P)^2^+0.0000P] where P=(Fo^2^+2Fc^2^)/3'
_refine_ls_weighting_scheme calc
_refine_ls_wR_factor_gt 0.2309
_refine_ls_wR_factor_ref 0.2713
_reflns_number_gt 29375
_reflns_number_total 58357
_reflns_threshold_expression >2sigma(I)
_cod_data_source_file c4dt02646b2.cif
_cod_data_source_block Eu-complex
_cod_depositor_comments
;
The following automatic conversions were performed:

'_symmetry_cell_setting' value 'Orthorhombic' changed to
'orthorhombic' according to
/usr/data/users/saulius/crontab/automatic-downloads/rss-feeds/RSC/lib/dictionaries/cif_core.dic
dictionary named 'cif_core.dic' version 2.4.2 from
2011-04-26.

'_exptl_absorpt_correction_type' value 'Multi-scan'
changed to 'multi-scan' according to
/usr/data/users/saulius/crontab/automatic-downloads/rss-feeds/RSC/lib/dictionaries/cif_core.dic
dictionary named 'cif_core.dic' version 2.4.2 from 2011-04-26.

Automatic conversion script
Id: cif_fix_values 2935 2014-11-11 08:27:57Z andrius 

 Adding full bibliography for 7033308.cif.
;
_cod_original_cell_volume 275294(95)
_cod_original_sg_symbol_Hall -F2uv2vw
_cod_original_sg_symbol_H-M Fddd
_cod_database_code 7033308

loop_
_symmetry_equiv_pos_as_xyz
'x, y, z'
'-x+3/4, -y+3/4, z'
'-x+3/4, y, -z+3/4'
'x, -y+3/4, -z+3/4'
'x, y+1/2, z+1/2'
'-x+3/4, -y+5/4, z+1/2'
'-x+3/4, y+1/2, -z+5/4'
'x, -y+5/4, -z+5/4'
'x+1/2, y, z+1/2'
'-x+5/4, -y+3/4, z+1/2'
'-x+5/4, y, -z+5/4'
'x+1/2, -y+3/4, -z+5/4'
'x+1/2, y+1/2, z'
'-x+5/4, -y+5/4, z'
'-x+5/4, y+1/2, -z+3/4'
'x+1/2, -y+5/4, -z+3/4'
'-x, -y, -z'
'x-3/4, y-3/4, -z'
'x-3/4, -y, z-3/4'
'-x, y-3/4, z-3/4'
'-x, -y+1/2, -z+1/2'
'x-3/4, y-1/4, -z+1/2'
'x-3/4, -y+1/2, z-1/4'
'-x, y-1/4, z-1/4'
'-x+1/2, -y, -z+1/2'
'x-1/4, y-3/4, -z+1/2'
'x-1/4, -y, z-1/4'
'-x+1/2, y-3/4, z-1/4'
'-x+1/2, -y+1/2, -z'
'x-1/4, y-1/4, -z'
'x-1/4, -y+1/2, z-3/4'
'-x+1/2, y-1/4, z-3/4'

loop_
_atom_site_label
_atom_site_type_symbol
_atom_site_fract_x
_atom_site_fract_y
_atom_site_fract_z
_atom_site_U_iso_or_equiv
_atom_site_adp_type
_atom_site_occupancy
_atom_site_symmetry_multiplicity
_atom_site_calc_flag
_atom_site_refinement_flags
Eu1 Eu 0.498652(10) 0.648604(12) 0.436366(7) 0.0759(2) Uani 1 1 d U
Eu2 Eu 0.571225(11) 0.730383(13) 0.305729(7) 0.0825(2) Uani 1 1 d U
Eu3 Eu 0.653580(10) 0.741629(13) 0.437178(7) 0.0820(2) Uani 1 1 d U
Eu4 Eu 0.745366(11) 0.674817(13) 0.308728(8) 0.0825(2) Uani 1 1 d U
Cd1 Cd 0.690163(15) 0.713834(18) 0.310142(11) 0.0838(3) Uani 1 1 d U
Cd2 Cd 0.708497(15) 0.702167(18) 0.435992(11) 0.0837(3) Uani 1 1 d U
Cd3 Cd 0.526258(16) 0.681375(19) 0.308056(12) 0.0923(3) Uani 1 1 d U
Cd4 Cd 0.590387(15) 0.761852(18) 0.440381(10) 0.0836(3) Uani 1 1 d U
Cd5 Cd 0.667080(15) 0.759280(17) 0.269224(10) 0.0810(3) Uani 1 1 d U
Cd6 Cd 0.782678(15) 0.625722(18) 0.306252(11) 0.0829(3) Uani 1 1 d U
Cd7 Cd 0.777458(18) 0.59147(2) 0.270052(12) 0.1018(4) Uani 1 1 d U
Cd8 Cd 0.626854(15) 0.764688(17) 0.304241(10) 0.0780(3) Uani 1 1 d U
Cd9 Cd 0.472976(14) 0.593135(16) 0.441658(10) 0.0746(3) Uani 1 1 d U
Cd10 Cd 0.543166(15) 0.697547(18) 0.433747(11) 0.0842(3) Uani 1 1 d U
Cd11 Cd 0.490279(15) 0.562010(17) 0.477929(10) 0.0792(3) Uani 1 1 d U
Cd12 Cd 0.554920(17) 0.74449(2) 0.475698(11) 0.0983(4) Uani 1 1 d U
N1 N 0.77312(17) 0.70227(17) 0.32401(12) 0.080(3) Uani 1 1 d U
N2 N 0.74250(14) 0.72374(16) 0.42956(10) 0.067(2) Uani 1 1 d U
N3 N 0.70661(18) 0.74683(17) 0.31820(11) 0.079(3) Uani 1 1 d U
N4 N 0.67631(16) 0.77300(18) 0.42315(11) 0.076(3) Uani 1 1 d U
N5 N 0.63423(19) 0.79012(18) 0.32400(12) 0.087(3) Uani 1 1 d U
N6 N 0.57455(16) 0.78510(17) 0.42121(11) 0.078(3) Uani 1 1 d U
N7 N 0.53963(15) 0.75629(17) 0.31949(11) 0.081(3) Uani 1 1 d U
N8 N 0.51989(17) 0.72759(17) 0.42594(10) 0.078(3) Uani 1 1 d U
N9 N 0.48913(15) 0.69619(15) 0.31568(10) 0.070(2) Uani 1 1 d U
N10 N 0.46446(15) 0.66972(16) 0.42197(10) 0.072(3) Uani 1 1 d U
N11 N 0.44063(16) 0.63192(15) 0.32698(11) 0.073(3) Uani 1 1 d U
N12 N 0.44418(17) 0.57910(18) 0.42391(11) 0.087(3) Uani 1 1 d U
O1 O 0.81911(13) 0.64149(16) 0.29048(9) 0.087(2) Uani 1 1 d U
O2 O 0.78548(15) 0.66318(15) 0.30807(10) 0.091(2) Uani 1 1 d U
O3 O 0.69494(13) 0.73625(12) 0.44320(9) 0.070(2) Uani 1 1 d U
O4 O 0.67126(14) 0.76222(14) 0.46247(9) 0.084(2) Uani 1 1 d U
O5 O 0.76493(14) 0.69578(16) 0.28430(10) 0.090(2) Uani 1 1 d U
O6 O 0.73081(14) 0.70981(13) 0.30326(9) 0.078(2) Uani 1 1 d U
O7 O 0.63031(13) 0.77333(15) 0.43916(9) 0.082(2) Uani 1 1 d U
O8 O 0.59843(15) 0.79695(17) 0.45687(10) 0.101(3) Uani 1 1 d U
O9 O 0.70244(14) 0.78228(15) 0.27640(9) 0.089(2) Uani 1 1 d U
O10 O 0.66292(14) 0.77675(15) 0.29400(8) 0.079(2) Uani 1 1 d U
O11 O 0.55322(14) 0.76411(13) 0.45157(9) 0.084(2) Uani 1 1 d U
O12 O 0.51586(14) 0.76252(15) 0.47183(9) 0.093(3) Uani 1 1 d U
O13 O 0.60972(13) 0.79442(13) 0.28622(9) 0.080(2) Uani 1 1 d U
O14 O 0.58470(12) 0.76665(12) 0.30490(8) 0.070(2) Uani 1 1 d U
O15 O 0.50570(12) 0.68577(14) 0.44131(8) 0.081(2) Uani 1 1 d U
O16 O 0.47664(13) 0.66597(13) 0.46206(8) 0.079(2) Uani 1 1 d U
O17 O 0.54861(14) 0.74606(14) 0.27978(9) 0.084(2) Uani 1 1 d U
O18 O 0.53239(13) 0.71681(13) 0.30004(9) 0.081(2) Uani 1 1 d U
O19 O 0.46173(12) 0.62900(12) 0.43919(8) 0.0686(19) Uani 1 1 d U
O20 O 0.43637(13) 0.60382(13) 0.45927(9) 0.080(2) Uani 1 1 d U
O21 O 0.44770(16) 0.68896(15) 0.27635(11) 0.103(3) Uani 1 1 d U
O22 O 0.45371(13) 0.65543(14) 0.29546(9) 0.083(2) Uani 1 1 d U
O23 O 0.46833(12) 0.56004(12) 0.45363(8) 0.0671(19) Uani 1 1 d U
O24 O 0.47137(12) 0.52635(12) 0.47376(8) 0.073(2) Uani 1 1 d U
O25 O 0.8112(2) 0.59883(19) 0.25408(12) 0.135(4) Uani 1 1 d U
O26 O 0.78061(18) 0.61785(17) 0.24473(12) 0.119(3) Uani 1 1 d U
O27 O 0.75157(17) 0.57116(16) 0.25367(11) 0.110(3) Uani 1 1 d U
O28 O 0.76326(14) 0.62275(15) 0.28102(10) 0.097(3) Uani 1 1 d U
O29 O 0.74242(14) 0.65388(15) 0.28353(10) 0.092(2) Uani 1 1 d U
O30 O 0.74190(13) 0.60150(13) 0.31519(9) 0.077(2) Uani 1 1 d U
O31 O 0.74630(14) 0.63763(15) 0.31813(10) 0.092(2) Uani 1 1 d U
O32 O 0.72804(15) 0.67857(15) 0.33464(10) 0.096(3) Uani 1 1 d U
O33 O 0.69317(16) 0.69746(15) 0.33623(10) 0.097(3) Uani 1 1 d U
O34 O 0.70349(15) 0.66795(15) 0.30410(11) 0.099(3) Uani 1 1 d U
O35 O 0.66910(15) 0.68628(15) 0.29880(11) 0.101(3) Uani 1 1 d U
O36 O 0.68746(13) 0.72817(14) 0.28222(8) 0.080(2) Uani 1 1 d U
O37 O 0.68938(13) 0.73396(14) 0.25556(9) 0.084(2) Uani 1 1 d U
O38 O 0.66537(14) 0.78744(15) 0.25066(10) 0.097(3) Uani 1 1 d U
O39 O 0.63927(15) 0.76142(14) 0.24421(9) 0.090(2) Uani 1 1 d U
O40 O 0.65207(15) 0.73067(15) 0.31540(10) 0.093(3) Uani 1 1 d U
O41 O 0.61288(14) 0.73271(13) 0.31685(10) 0.085(2) Uani 1 1 d U
O42 O 0.63111(13) 0.74494(14) 0.28030(9) 0.083(2) Uani 1 1 d U
O43 O 0.59601(15) 0.72724(15) 0.28159(10) 0.096(3) Uani 1 1 d U
O44 O 0.57842(15) 0.69311(14) 0.30141(11) 0.100(3) Uani 1 1 d U
O45 O 0.55812(16) 0.66267(17) 0.29704(12) 0.113(3) Uani 1 1 d U
O46 O 0.56595(14) 0.71577(15) 0.33199(9) 0.093(3) Uani 1 1 d U
O47 O 0.54504(15) 0.68453(16) 0.33408(10) 0.101(3) Uani 1 1 d U
O48 O 0.50811(16) 0.67645(16) 0.28088(10) 0.104(3) Uani 1 1 d U
O49 O 0.73448(13) 0.67291(13) 0.42948(9) 0.081(2) Uani 1 1 d U
O50 O 0.74670(13) 0.63871(13) 0.42664(9) 0.082(2) Uani 1 1 d U
O51 O 0.72277(14) 0.69991(14) 0.46439(9) 0.084(2) Uani 1 1 d U
O52 O 0.69118(14) 0.70240(15) 0.40959(10) 0.092(2) Uani 1 1 d U
O53 O 0.66198(14) 0.72835(15) 0.41062(9) 0.091(2) Uani 1 1 d U
O54 O 0.68160(14) 0.67645(15) 0.44458(11) 0.097(3) Uani 1 1 d U
O55 O 0.65562(16) 0.70348(16) 0.43993(11) 0.106(3) Uani 1 1 d U
O56 O 0.63186(14) 0.73294(14) 0.46224(10) 0.090(2) Uani 1 1 d U
O57 O 0.59300(14) 0.74096(15) 0.46430(9) 0.091(2) Uani 1 1 d U
O58 O 0.61226(14) 0.73495(14) 0.42660(10) 0.091(2) Uani 1 1 d U
O59 O 0.57478(13) 0.72300(13) 0.42844(9) 0.080(2) Uani 1 1 d U
O60 O 0.56563(17) 0.77181(16) 0.49361(11) 0.111(3) Uani 1 1 d U
O61 O 0.58385(18) 0.74178(18) 0.50241(12) 0.122(3) Uani 1 1 d U
O62 O 0.53792(17) 0.71541(16) 0.48879(10) 0.107(3) Uani 1 1 d U
O63 O 0.54395(14) 0.71088(16) 0.46249(9) 0.096(3) Uani 1 1 d U
O64 O 0.57140(14) 0.67373(15) 0.44280(11) 0.098(3) Uani 1 1 d U
O65 O 0.54090(14) 0.64985(14) 0.43930(10) 0.090(2) Uani 1 1 d U
O66 O 0.54253(14) 0.68083(14) 0.40789(10) 0.088(2) Uani 1 1 d U
O67 O 0.51360(14) 0.65482(13) 0.40998(9) 0.086(2) Uani 1 1 d U
O68 O 0.50899(14) 0.62911(13) 0.46147(9) 0.083(2) Uani 1 1 d U
O69 O 0.49620(13) 0.59533(13) 0.46535(9) 0.077(2) Uani 1 1 d U
O70 O 0.48889(17) 0.58710(15) 0.50355(10) 0.104(3) Uani 1 1 d U
O71 O 0.45851(15) 0.56596(15) 0.49621(10) 0.094(3) Uani 1 1 d U
O72 O 0.52305(14) 0.54574(15) 0.49148(9) 0.092(2) Uani 1 1 d U
C1 C 0.8376(2) 0.6285(2) 0.28279(17) 0.099(4) Uani 1 1 d U
H1A H 0.8443 0.6361 0.2734 0.148 Uiso 1 1 calc R
H1B H 0.8307 0.6152 0.2791 0.148 Uiso 1 1 calc R
H1C H 0.8502 0.6257 0.2907 0.148 Uiso 1 1 calc R
C2 C 0.8254(2) 0.6613(2) 0.29552(15) 0.078(3) Uani 1 1 d U
C3 C 0.8482(3) 0.6715(2) 0.29267(17) 0.098(4) Uani 1 1 d U
H3A H 0.8598 0.6646 0.2862 0.117 Uiso 1 1 calc R
C4 C 0.8535(3) 0.6921(2) 0.29959(16) 0.097(4) Uani 1 1 d U
H4A H 0.8690 0.6978 0.2985 0.117 Uiso 1 1 calc R
C5 C 0.8359(3) 0.7035(2) 0.30787(17) 0.094(4) Uani 1 1 d U
H5A H 0.8387 0.7175 0.3114 0.113 Uiso 1 1 calc R
C6 C 0.8129(2) 0.6929(2) 0.31096(15) 0.084(4) Uani 1 1 d U
C7 C 0.8074(2) 0.6725(2) 0.30507(15) 0.078(3) Uani 1 1 d U
C8 C 0.7959(2) 0.7061(2) 0.32106(15) 0.089(4) Uani 1 1 d U
H8A H 0.8023 0.7185 0.3258 0.107 Uiso 1 1 calc R
C9 C 0.7622(2) 0.7166(2) 0.33622(14) 0.089(4) Uani 1 1 d U
H9A H 0.7449 0.7176 0.3342 0.107 Uiso 1 1 calc R
H9B H 0.7691 0.7308 0.3352 0.107 Uiso 1 1 calc R
C10 C 0.7668(2) 0.7078(2) 0.35393(14) 0.087(4) Uani 1 1 d U
H10A H 0.7842 0.7071 0.3558 0.104 Uiso 1 1 calc R
H10B H 0.7606 0.6933 0.3546 0.104 Uiso 1 1 calc R
C11 C 0.7552(2) 0.7215(2) 0.36797(13) 0.083(3) Uani 1 1 d U
H11B H 0.7376 0.7209 0.3670 0.100 Uiso 1 1 calc R
H11C H 0.7602 0.7363 0.3669 0.100 Uiso 1 1 calc R
C12 C 0.7632(2) 0.7124(2) 0.38516(13) 0.081(3) Uani 1 1 d U
H12A H 0.7611 0.6970 0.3852 0.097 Uiso 1 1 calc R
H12B H 0.7803 0.7155 0.3868 0.097 Uiso 1 1 calc R
C13 C 0.74889(18) 0.7219(2) 0.39967(12) 0.072(3) Uani 1 1 d U
H13A H 0.7485 0.7374 0.3985 0.087 Uiso 1 1 calc R
H13B H 0.7323 0.7167 0.3991 0.087 Uiso 1 1 calc R
C14 C 0.75941(19) 0.7163(2) 0.41666(12) 0.075(3) Uani 1 1 d U
H14A H 0.7616 0.7009 0.4176 0.090 Uiso 1 1 calc R
H14B H 0.7750 0.7232 0.4181 0.090 Uiso 1 1 calc R
C15 C 0.7482(2) 0.7411(2) 0.43696(13) 0.073(3) Uani 1 1 d U
H15A H 0.7635 0.7465 0.4344 0.088 Uiso 1 1 calc R
C16 C 0.7342(2) 0.7538(2) 0.44887(14) 0.072(3) Uani 1 1 d U
C17 C 0.7461(2) 0.7690(2) 0.45879(15) 0.089(4) Uani 1 1 d U
H17A H 0.7628 0.7704 0.4580 0.107 Uiso 1 1 calc R
C18 C 0.7335(2) 0.7820(2) 0.46986(15) 0.088(4) Uani 1 1 d U
H18A H 0.7421 0.7918 0.4763 0.105 Uiso 1 1 calc R
C19 C 0.7086(2) 0.7808(2) 0.47152(15) 0.090(4) Uani 1 1 d U
H19A H 0.7005 0.7901 0.4787 0.108 Uiso 1 1 calc R
C20 C 0.6962(2) 0.7661(2) 0.46252(14) 0.080(3) Uani 1 1 d U
C21 C 0.7082(2) 0.7512(2) 0.45107(13) 0.073(3) Uani 1 1 d U
C22 C 0.6574(2) 0.7741(2) 0.47532(14) 0.097(4) Uani 1 1 d U
H22A H 0.6663 0.7740 0.4856 0.145 Uiso 1 1 calc R
H22B H 0.6420 0.7673 0.4770 0.145 Uiso 1 1 calc R
H22C H 0.6550 0.7886 0.4717 0.145 Uiso 1 1 calc R
C23 C 0.7806(3) 0.6855(2) 0.27148(17) 0.109(5) Uani 1 1 d U
H23A H 0.7806 0.6940 0.2615 0.163 Uiso 1 1 calc R
H23B H 0.7745 0.6714 0.2690 0.163 Uiso 1 1 calc R
H23C H 0.7968 0.6843 0.2757 0.163 Uiso 1 1 calc R
C24 C 0.7626(2) 0.7179(3) 0.28549(16) 0.090(4) Uani 1 1 d U
C25 C 0.7771(2) 0.7338(2) 0.27733(15) 0.090(4) Uani 1 1 d U
H25A H 0.7892 0.7290 0.2701 0.107 Uiso 1 1 calc R
C26 C 0.7745(3) 0.7542(3) 0.27929(18) 0.108(5) Uani 1 1 d U
H26A H 0.7837 0.7637 0.2729 0.129 Uiso 1 1 calc R
C27 C 0.7573(2) 0.7624(2) 0.29133(17) 0.098(4) Uani 1 1 d U
H27A H 0.7663 0.7693 0.3002 0.118 Uiso 1 1 calc R
H27B H 0.7476 0.7733 0.2859 0.118 Uiso 1 1 calc R
C28 C 0.7414(2) 0.7470(2) 0.29862(15) 0.079(3) Uani 1 1 d U
C29 C 0.7439(2) 0.7254(3) 0.29644(15) 0.083(4) Uani 1 1 d U
C30 C 0.7248(2) 0.7564(2) 0.31112(15) 0.081(3) Uani 1 1 d U
H30A H 0.7276 0.7706 0.3142 0.097 Uiso 1 1 calc R
C31 C 0.6943(2) 0.7599(2) 0.33132(14) 0.090(4) Uani 1 1 d U
H31A H 0.6769 0.7576 0.3308 0.108 Uiso 1 1 calc R
H31B H 0.6975 0.7750 0.3295 0.108 Uiso 1 1 calc R
C32 C 0.7044(2) 0.7527(2) 0.34883(14) 0.089(4) Uani 1 1 d U
H32A H 0.7028 0.7373 0.3500 0.107 Uiso 1 1 calc R
H32B H 0.7214 0.7565 0.3497 0.107 Uiso 1 1 calc R
C33 C 0.6902(2) 0.7640(2) 0.36263(14) 0.095(4) Uani 1 1 d U
H33A H 0.6893 0.7792 0.3602 0.114 Uiso 1 1 calc R
H33B H 0.6738 0.7584 0.3629 0.114 Uiso 1 1 calc R
C34 C 0.7018(2) 0.7608(2) 0.37954(14) 0.093(4) Uani 1 1 d U
H34A H 0.7042 0.7456 0.3815 0.111 Uiso 1 1 calc R
H34B H 0.7175 0.7678 0.3797 0.111 Uiso 1 1 calc R
C35 C 0.6859(2) 0.7701(2) 0.39313(14) 0.082(3) Uani 1 1 d U
H35A H 0.6702 0.7632 0.3926 0.099 Uiso 1 1 calc R
H35B H 0.6836 0.7852 0.3909 0.099 Uiso 1 1 calc R
C36 C 0.6958(2) 0.7676(2) 0.41083(14) 0.087(4) Uani 1 1 d U
H36A H 0.7012 0.7529 0.4126 0.104 Uiso 1 1 calc R
H36B H 0.7095 0.7771 0.4124 0.104 Uiso 1 1 calc R
C37 C 0.6751(2) 0.7928(2) 0.42658(14) 0.073(3) Uani 1 1 d U
H37A H 0.6874 0.8012 0.4221 0.088 Uiso 1 1 calc R
C38 C 0.6571(2) 0.8044(2) 0.43650(15) 0.083(4) Uani 1 1 d DU
C39 C 0.6620(3) 0.8263(2) 0.4403(2) 0.120(5) Uani 1 1 d DU
H39A H 0.6771 0.8267 0.4465 0.145 Uiso 1 1 calc R
H39B H 0.6648 0.8336 0.4298 0.145 Uiso 1 1 calc R
C40 C 0.6448(3) 0.8385(3) 0.4494(2) 0.137(6) Uani 1 1 d U
H40A H 0.6479 0.8528 0.4521 0.165 Uiso 1 1 calc R
C41 C 0.6238(3) 0.8289(3) 0.45389(19) 0.113(5) Uani 1 1 d U
H41A H 0.6120 0.8374 0.4588 0.135 Uiso 1 1 calc R
C42 C 0.6189(3) 0.8074(3) 0.45166(17) 0.095(4) Uani 1 1 d U
C43 C 0.6354(2) 0.7935(2) 0.44224(15) 0.082(4) Uani 1 1 d U
C44 C 0.5792(3) 0.8101(2) 0.46467(18) 0.114(5) Uani 1 1 d U
H44A H 0.5864 0.8220 0.4704 0.172 Uiso 1 1 calc R
H44B H 0.5703 0.8014 0.4725 0.172 Uiso 1 1 calc R
H44C H 0.5684 0.8153 0.4562 0.172 Uiso 1 1 calc R
C45 C 0.7193(2) 0.7894(2) 0.26310(15) 0.099(4) Uani 1 1 d U
H45A H 0.7335 0.7956 0.2681 0.148 Uiso 1 1 calc R
H45B H 0.7114 0.7999 0.2562 0.148 Uiso 1 1 calc R
H45C H 0.7239 0.7773 0.2564 0.148 Uiso 1 1 calc R
C46 C 0.6982(2) 0.7976(2) 0.28871(16) 0.087(4) Uani 1 1 d U
C47 C 0.7138(3) 0.8137(3) 0.29213(18) 0.114(5) Uani 1 1 d U
H47A H 0.7279 0.8157 0.2859 0.137 Uiso 1 1 calc R
C48 C 0.7079(3) 0.8270(3) 0.3052(2) 0.125(5) Uani 1 1 d U
H48B H 0.7181 0.8385 0.3076 0.150 Uiso 1 1 calc R
C49 C 0.6873(3) 0.8241(3) 0.3151(2) 0.129(5) Uani 1 1 d U
H49A H 0.6840 0.8337 0.3236 0.154 Uiso 1 1 calc R
C50 C 0.6716(2) 0.8069(2) 0.31219(17) 0.094(4) Uani 1 1 d U
C51 C 0.6766(2) 0.7930(2) 0.29815(15) 0.084(4) Uani 1 1 d U
C52 C 0.6514(3) 0.8044(2) 0.32358(17) 0.097(4) Uani 1 1 d U
H52A H 0.6505 0.8147 0.3319 0.116 Uiso 1 1 calc R
C53 C 0.6163(3) 0.7914(2) 0.33838(17) 0.104(4) Uani 1 1 d U
H53A H 0.6180 0.8050 0.3441 0.124 Uiso 1 1 calc R
H53B H 0.5998 0.7903 0.3342 0.124 Uiso 1 1 calc R
C54 C 0.6216(3) 0.7731(3) 0.35019(18) 0.118(5) Uani 1 1 d U
H54A H 0.6369 0.7762 0.3557 0.141 Uiso 1 1 calc R
H54B H 0.6241 0.7602 0.3435 0.141 Uiso 1 1 calc R
C55 C 0.6029(3) 0.7677(3) 0.36374(19) 0.152(7) Uani 1 1 d DU
H55A H 0.5868 0.7712 0.3598 0.183 Uiso 1 1 calc R
H55B H 0.6034 0.7524 0.3661 0.183 Uiso 1 1 calc R
C56 C 0.6083(3) 0.7802(3) 0.37943(19) 0.144(6) Uani 1 1 d DU
H56A H 0.6063 0.7954 0.3772 0.172 Uiso 1 1 calc R
H56B H 0.6250 0.7778 0.3827 0.172 Uiso 1 1 calc R
C57 C 0.5910(3) 0.7733(3) 0.39421(18) 0.126(5) Uani 1 1 d U
H57A H 0.5748 0.7707 0.3900 0.151 Uiso 1 1 calc R
H57B H 0.5968 0.7601 0.3992 0.151 Uiso 1 1 calc R
C58 C 0.5904(2) 0.7906(2) 0.40681(15) 0.093(4) Uani 1 1 d U
H58A H 0.5845 0.8037 0.4017 0.112 Uiso 1 1 calc R
H58B H 0.6067 0.7932 0.4108 0.112 Uiso 1 1 calc R
C59 C 0.5540(2) 0.7939(2) 0.42179(15) 0.090(4) Uani 1 1 d U
H59A H 0.5508 0.8036 0.4132 0.108 Uiso 1 1 calc R
C60 C 0.5342(2) 0.7912(2) 0.43418(16) 0.089(4) Uani 1 1 d U
C61 C 0.5134(2) 0.8033(2) 0.43104(18) 0.103(4) Uani 1 1 d U
H61A H 0.5130 0.8123 0.4218 0.123 Uiso 1 1 calc R
C62 C 0.4937(3) 0.8020(2) 0.44133(18) 0.108(5) Uani 1 1 d U
H62A H 0.4800 0.8100 0.4387 0.129 Uiso 1 1 calc R
C63 C 0.4935(2) 0.7897(2) 0.45495(17) 0.098(4) Uani 1 1 d U
H63A H 0.4801 0.7897 0.4620 0.118 Uiso 1 1 calc R
C64 C 0.5137(2) 0.7768(2) 0.45856(14) 0.086(4) Uani 1 1 d U
C65 C 0.5351(2) 0.7776(2) 0.44784(15) 0.081(3) Uani 1 1 d U
C66 C 0.4986(2) 0.7644(3) 0.48564(16) 0.111(5) Uani 1 1 d U
H66A H 0.4825 0.7655 0.4813 0.166 Uiso 1 1 calc R
H66B H 0.5023 0.7771 0.4921 0.166 Uiso 1 1 calc R
H66C H 0.4998 0.7520 0.4926 0.166 Uiso 1 1 calc R
C67 C 0.6235(2) 0.8100(2) 0.27597(17) 0.107(4) Uani 1 1 d U
H67A H 0.6124 0.8197 0.2706 0.161 Uiso 1 1 calc R
H67B H 0.6326 0.8024 0.2676 0.161 Uiso 1 1 calc R
H67C H 0.6344 0.8180 0.2830 0.161 Uiso 1 1 calc R
C68 C 0.5852(2) 0.7990(2) 0.28889(14) 0.081(3) Uani 1 1 d DU
C69 C 0.5728(2) 0.8167(2) 0.28151(17) 0.104(4) Uani 1 1 d DU
H69A H 0.5819 0.8296 0.2843 0.125 Uiso 1 1 calc R
H69B H 0.5741 0.8150 0.2695 0.125 Uiso 1 1 calc R
C70 C 0.5480(3) 0.8212(3) 0.28508(19) 0.122(5) Uani 1 1 d U
H70A H 0.5397 0.8327 0.2804 0.146 Uiso 1 1 calc R
C71 C 0.5371(3) 0.8068(3) 0.29629(19) 0.117(5) Uani 1 1 d U
H71A H 0.5211 0.8093 0.2995 0.140 Uiso 1 1 calc R
C72 C 0.5490(2) 0.7889(2) 0.30291(15) 0.085(4) Uani 1 1 d U
C73 C 0.5735(2) 0.78458(19) 0.29957(13) 0.073(3) Uani 1 1 d U
C74 C 0.5340(2) 0.7749(2) 0.31423(15) 0.091(4) Uani 1 1 d U
H74A H 0.5193 0.7805 0.3177 0.109 Uiso 1 1 calc R
C75 C 0.5224(2) 0.7473(2) 0.33280(13) 0.080(3) Uani 1 1 d U
H75A H 0.5207 0.7318 0.3315 0.095 Uiso 1 1 calc R
H75B H 0.5065 0.7538 0.3317 0.095 Uiso 1 1 calc R
C76 C 0.5337(2) 0.7527(2) 0.35032(13) 0.086(4) Uani 1 1 d U
H76A H 0.5507 0.7487 0.3504 0.103 Uiso 1 1 calc R
H76B H 0.5326 0.7681 0.3523 0.103 Uiso 1 1 calc R
C77 C 0.5201(2) 0.74046(19) 0.36413(12) 0.073(3) Uani 1 1 d U
H77A H 0.5031 0.7443 0.3638 0.087 Uiso 1 1 calc R
H77B H 0.5214 0.7251 0.3621 0.087 Uiso 1 1 calc R
C78 C 0.5306(2) 0.7458(2) 0.38117(13) 0.082(3) Uani 1 1 d U
H78A H 0.5479 0.7431 0.3809 0.099 Uiso 1 1 calc R
H78B H 0.5283 0.7610 0.3832 0.099 Uiso 1 1 calc R
C79 C 0.5199(2) 0.7334(2) 0.39564(12) 0.074(3) Uani 1 1 d U
H79A H 0.5247 0.7185 0.3948 0.089 Uiso 1 1 calc R
H79B H 0.5023 0.7341 0.3950 0.089 Uiso 1 1 calc R
C80 C 0.5280(2) 0.74227(19) 0.41229(12) 0.071(3) Uani 1 1 d U
H80A H 0.5455 0.7435 0.4125 0.085 Uiso 1 1 calc R
H80B H 0.5212 0.7565 0.4140 0.085 Uiso 1 1 calc R
C81 C 0.5001(2) 0.7338(2) 0.43346(12) 0.074(3) Uani 1 1 d U
H81A H 0.4942 0.7473 0.4307 0.089 Uiso 1 1 calc R
C82 C 0.4862(2) 0.7213(2) 0.44602(13) 0.071(3) Uani 1 1 d U
C83 C 0.4683(2) 0.7329(2) 0.45536(14) 0.081(3) Uani 1 1 d U
H83A H 0.4663 0.7475 0.4535 0.097 Uiso 1 1 calc R
C84 C 0.4539(2) 0.7226(2) 0.46716(14) 0.082(3) Uani 1 1 d U
H84A H 0.4426 0.7304 0.4733 0.099 Uiso 1 1 calc R
C85 C 0.4563(2) 0.7016(2) 0.46967(13) 0.073(3) Uani 1 1 d U
H85A H 0.4463 0.6952 0.4775 0.088 Uiso 1 1 calc R
C86 C 0.47359(19) 0.6883(2) 0.46081(13) 0.074(3) Uani 1 1 d U
C87 C 0.4894(2) 0.6986(2) 0.44853(13) 0.078(3) Uani 1 1 d U
C88 C 0.4653(2) 0.6553(2) 0.47597(15) 0.099(4) Uani 1 1 d U
H88A H 0.4588 0.6659 0.4835 0.149 Uiso 1 1 calc R
H88B H 0.4770 0.6467 0.4817 0.149 Uiso 1 1 calc R
H88C H 0.4524 0.6463 0.4720 0.149 Uiso 1 1 calc R
C89 C 0.5574(3) 0.7600(2) 0.26674(14) 0.103(4) Uani 1 1 d U
H89A H 0.5492 0.7567 0.2565 0.154 Uiso 1 1 calc R
H89B H 0.5745 0.7579 0.2653 0.154 Uiso 1 1 calc R
H89C H 0.5543 0.7747 0.2697 0.154 Uiso 1 1 calc R
C90 C 0.5231(2) 0.7456(2) 0.28149(14) 0.085(4) Uani 1 1 d U
C91 C 0.5071(2) 0.7578(2) 0.27315(17) 0.096(4) Uani 1 1 d U
H91A H 0.5128 0.7675 0.2652 0.115 Uiso 1 1 calc R
C92 C 0.4824(3) 0.7564(2) 0.27597(16) 0.098(4) Uani 1 1 d U
H92A H 0.4717 0.7654 0.2705 0.118 Uiso 1 1 calc R
C93 C 0.4740(3) 0.7409(2) 0.28736(16) 0.094(4) Uani 1 1 d U
H93A H 0.4575 0.7397 0.2895 0.113 Uiso 1 1 calc R
C94 C 0.4904(2) 0.7270(2) 0.29564(14) 0.080(3) Uani 1 1 d U
C95 C 0.5155(2) 0.7285(2) 0.29292(15) 0.089(4) Uani 1 1 d U
C96 C 0.4797(2) 0.7131(2) 0.30856(14) 0.087(4) Uani 1 1 d U
H96A H 0.4642 0.7169 0.3121 0.104 Uiso 1 1 calc R
C97 C 0.4760(2) 0.6868(2) 0.32985(13) 0.078(3) Uani 1 1 d U
H97A H 0.4775 0.6713 0.3293 0.094 Uiso 1 1 calc R
H97B H 0.4589 0.6903 0.3287 0.094 Uiso 1 1 calc R
C98 C 0.48445(19) 0.6940(2) 0.34660(12) 0.071(3) Uani 1 1 d U
H98A H 0.4811 0.7093 0.3478 0.085 Uiso 1 1 calc R
H98B H 0.5018 0.6920 0.3474 0.085 Uiso 1 1 calc R
C99 C 0.4724(2) 0.68203(19) 0.36051(12) 0.073(3) Uani 1 1 d U
H99A H 0.4780 0.6673 0.3604 0.087 Uiso 1 1 calc R
H99B H 0.4550 0.6818 0.3585 0.087 Uiso 1 1 calc R
C100 C 0.4770(2) 0.69149(18) 0.37779(11) 0.067(3) Uani 1 1 d U
H10C H 0.4694 0.7055 0.3786 0.081 Uiso 1 1 calc R
H10D H 0.4943 0.6933 0.3794 0.081 Uiso 1 1 calc R
C101 C 0.4667(2) 0.6764(2) 0.39151(13) 0.078(3) Uani 1 1 d U
H10E H 0.4495 0.6741 0.3897 0.094 Uiso 1 1 calc R
H10F H 0.4748 0.6625 0.3910 0.094 Uiso 1 1 calc R
C102 C 0.47072(19) 0.68651(18) 0.40885(12) 0.067(3) Uani 1 1 d U
H10G H 0.4875 0.6910 0.4101 0.081 Uiso 1 1 calc R
H10H H 0.4604 0.6990 0.4102 0.081 Uiso 1 1 calc R
C103 C 0.44148(19) 0.67106(19) 0.42680(13) 0.073(3) Uani 1 1 d U
H10I H 0.4320 0.6820 0.4224 0.087 Uiso 1 1 calc R
C104 C 0.43028(19) 0.65617(19) 0.43866(12) 0.064(3) Uani 1 1 d U
C105 C 0.40696(19) 0.6633(2) 0.44479(14) 0.076(3) Uani 1 1 d U
H10J H 0.4008 0.6766 0.4417 0.091 Uiso 1 1 calc R
C106 C 0.3943(2) 0.6503(2) 0.45521(15) 0.079(3) Uani 1 1 d U
H10K H 0.3792 0.6547 0.4590 0.095 Uiso 1 1 calc R
C107 C 0.4032(2) 0.6305(2) 0.46034(16) 0.097(4) Uani 1 1 d U
H10L H 0.3942 0.6219 0.4675 0.116 Uiso 1 1 calc R
C108 C 0.4253(2) 0.6237(2) 0.45489(14) 0.074(3) Uani 1 1 d U
C109 C 0.43976(19) 0.6371(2) 0.44453(14) 0.075(3) Uani 1 1 d U
C110 C 0.4218(2) 0.5890(2) 0.46868(16) 0.096(4) Uani 1 1 d U
H11D H 0.4178 0.5952 0.4793 0.143 Uiso 1 1 calc R
H11E H 0.4306 0.5759 0.4703 0.143 Uiso 1 1 calc R
H11F H 0.4071 0.5860 0.4627 0.143 Uiso 1 1 calc R
C111 C 0.4379(2) 0.7022(2) 0.26280(15) 0.101(4) Uani 1 1 d U
H11G H 0.4496 0.7031 0.2539 0.151 Uiso 1 1 calc R
H11H H 0.4345 0.7163 0.2669 0.151 Uiso 1 1 calc R
H11I H 0.4233 0.6958 0.2587 0.151 Uiso 1 1 calc R
C112 C 0.4317(2) 0.6872(2) 0.29096(15) 0.084(4) Uani 1 1 d U
C113 C 0.4150(3) 0.7029(3) 0.29490(17) 0.101(4) Uani 1 1 d U
H11J H 0.4129 0.7149 0.2881 0.121 Uiso 1 1 calc R
C114 C 0.4005(3) 0.6999(2) 0.31057(17) 0.099(4) Uani 1 1 d U
H11K H 0.3894 0.7101 0.3143 0.119 Uiso 1 1 calc R
C115 C 0.4048(2) 0.6807(2) 0.31925(15) 0.084(4) Uani 1 1 d U
H11L H 0.3952 0.6783 0.3286 0.100 Uiso 1 1 calc R
C116 C 0.4223(2) 0.6643(2) 0.31539(14) 0.077(3) Uani 1 1 d U
C117 C 0.4373(2) 0.6683(2) 0.30034(15) 0.081(3) Uani 1 1 d U
C118 C 0.4256(2) 0.64728(19) 0.32718(13) 0.074(3) Uani 1 1 d U
H11M H 0.4151 0.6475 0.3363 0.089 Uiso 1 1 calc R
C119 C 0.4397(2) 0.6173(2) 0.34155(15) 0.088(4) Uani 1 1 d U
H11N H 0.4384 0.6026 0.3377 0.105 Uiso 1 1 calc R
H11O H 0.4256 0.6205 0.3482 0.105 Uiso 1 1 calc R
C120 C 0.4636(3) 0.6198(3) 0.35273(18) 0.117(5) Uani 1 1 d U
H12C H 0.4777 0.6189 0.3455 0.140 Uiso 1 1 calc R
H12D H 0.4635 0.6340 0.3578 0.140 Uiso 1 1 calc R
C121 C 0.4660(3) 0.6029(2) 0.36666(15) 0.099(4) Uani 1 1 d U
H12E H 0.4618 0.5889 0.3622 0.118 Uiso 1 1 calc R
H12F H 0.4827 0.6023 0.3703 0.118 Uiso 1 1 calc R
C122 C 0.4504(3) 0.6074(2) 0.38097(15) 0.099(4) Uani 1 1 d U
H12G H 0.4336 0.6062 0.3776 0.119 Uiso 1 1 calc R
H12H H 0.4532 0.6220 0.3847 0.119 Uiso 1 1 calc R
C123 C 0.4556(2) 0.5913(2) 0.39600(16) 0.097(4) Uani 1 1 d U
H12I H 0.4548 0.5766 0.3919 0.116 Uiso 1 1 calc R
H12J H 0.4717 0.5938 0.4003 0.116 Uiso 1 1 calc R
C124 C 0.4374(2) 0.5942(2) 0.40978(13) 0.083(3) Uani 1 1 d U
H12K H 0.4213 0.5909 0.4058 0.100 Uiso 1 1 calc R
H12L H 0.4376 0.6089 0.4137 0.100 Uiso 1 1 calc R
C125 C 0.4320(2) 0.56260(19) 0.42626(14) 0.077(3) Uani 1 1 d U
H12M H 0.4186 0.5614 0.4192 0.092 Uiso 1 1 calc R
C126 C 0.43462(19) 0.5444(2) 0.43827(14) 0.070(3) Uani 1 1 d U
C127 C 0.4183(2) 0.5282(2) 0.43661(16) 0.095(4) Uani 1 1 d U
H12N H 0.4066 0.5291 0.4283 0.114 Uiso 1 1 calc R
C128 C 0.4186(3) 0.5099(2) 0.44718(17) 0.098(4) Uani 1 1 d U
H12O H 0.4070 0.4991 0.4461 0.117 Uiso 1 1 calc R
C129 C 0.4373(2) 0.5084(2) 0.45974(15) 0.089(4) Uani 1 1 d DU
H12P H 0.4296 0.5056 0.4704 0.107 Uiso 1 1 calc R
H12Q H 0.4472 0.4960 0.4572 0.107 Uiso 1 1 calc R
C130 C 0.4531(2) 0.5264(2) 0.46178(14) 0.081(3) Uani 1 1 d DU
C131 C 0.4527(2) 0.5444(2) 0.45150(14) 0.076(3) Uani 1 1 d U
C132 C 0.4695(2) 0.5115(2) 0.48767(14) 0.089(4) Uani 1 1 d U
H13C H 0.4612 0.4987 0.4841 0.133 Uiso 1 1 calc R
H13D H 0.4607 0.5181 0.4966 0.133 Uiso 1 1 calc R
H13E H 0.4854 0.5077 0.4915 0.133 Uiso 1 1 calc R
C133 C 0.8199(4) 0.6249(4) 0.2343(3) 0.208(10) Uani 1 1 d DU
H13F H 0.8119 0.6281 0.2240 0.312 Uiso 1 1 calc R
H13G H 0.8341 0.6164 0.2322 0.312 Uiso 1 1 calc R
H13H H 0.8246 0.6381 0.2397 0.312 Uiso 1 1 calc R
C134 C 0.8033(3) 0.6128(2) 0.24528(16) 0.098(4) Uani 1 1 d DU
C135 C 0.7131(3) 0.5561(3) 0.26179(18) 0.121(5) Uani 1 1 d U
H13I H 0.7110 0.5442 0.2692 0.182 Uiso 1 1 calc R
H13J H 0.7131 0.5511 0.2505 0.182 Uiso 1 1 calc R
H13K H 0.7001 0.5662 0.2634 0.182 Uiso 1 1 calc R
C136 C 0.7370(3) 0.5670(2) 0.26544(16) 0.104(4) Uani 1 1 d U
C137 C 0.7265(3) 0.6259(3) 0.26513(18) 0.128(5) Uani 1 1 d U
H13M H 0.7315 0.6119 0.2615 0.191 Uiso 1 1 calc R
H13N H 0.7253 0.6354 0.2557 0.191 Uiso 1 1 calc R
H13O H 0.7110 0.6249 0.2705 0.191 Uiso 1 1 calc R
C138 C 0.7455(2) 0.6350(2) 0.27767(15) 0.084(4) Uani 1 1 d U
C139 C 0.7091(2) 0.6204(2) 0.32880(17) 0.108(4) Uani 1 1 d U
H13P H 0.7056 0.6350 0.3320 0.162 Uiso 1 1 calc R
H13Q H 0.7096 0.6115 0.3386 0.162 Uiso 1 1 calc R
H13R H 0.6967 0.6153 0.3214 0.162 Uiso 1 1 calc R
C140 C 0.73484(18) 0.61957(18) 0.31956(13) 0.069(3) Uani 1 1 d U
C141 C 0.7033(3) 0.6740(3) 0.35862(17) 0.117(5) Uani 1 1 d U
H14C H 0.6876 0.6784 0.3624 0.175 Uiso 1 1 calc R
H14D H 0.7154 0.6790 0.3663 0.175 Uiso 1 1 calc R
H14E H 0.7040 0.6586 0.3580 0.175 Uiso 1 1 calc R
C142 C 0.7081(2) 0.6833(2) 0.34182(16) 0.091(4) Uani 1 1 d U
C143 C 0.6713(3) 0.6478(3) 0.2931(2) 0.135(6) Uani 1 1 d U
H14F H 0.6836 0.6370 0.2940 0.202 Uiso 1 1 calc R
H14G H 0.6661 0.6489 0.2817 0.202 Uiso 1 1 calc R
H14H H 0.6577 0.6440 0.3000 0.202 Uiso 1 1 calc R
C144 C 0.6812(2) 0.6688(2) 0.29863(16) 0.088(4) Uani 1 1 d U
C145 C 0.7068(2) 0.7004(2) 0.26475(16) 0.094(4) Uani 1 1 d U
H14I H 0.7211 0.6996 0.2715 0.141 Uiso 1 1 calc R
H14J H 0.7111 0.6994 0.2532 0.141 Uiso 1 1 calc R
H14K H 0.6961 0.6888 0.2676 0.141 Uiso 1 1 calc R
C146 C 0.6944(2) 0.7212(2) 0.26786(14) 0.078(3) Uani 1 1 d U
C147 C 0.6401(2) 0.7926(2) 0.22710(15) 0.097(4) Uani 1 1 d U
H14L H 0.6274 0.7852 0.2212 0.146 Uiso 1 1 calc R
H14M H 0.6536 0.7948 0.2197 0.146 Uiso 1 1 calc R
H14N H 0.6341 0.8062 0.2309 0.146 Uiso 1 1 calc R
C148 C 0.6481(2) 0.7792(2) 0.24188(14) 0.082(3) Uani 1 1 d U
C149 C 0.6283(2) 0.7118(2) 0.26459(16) 0.099(4) Uani 1 1 d U
H14O H 0.6158 0.7014 0.2624 0.149 Uiso 1 1 calc R
H14P H 0.6417 0.7048 0.2699 0.149 Uiso 1 1 calc R
H14Q H 0.6335 0.7181 0.2543 0.149 Uiso 1 1 calc R
C150 C 0.6181(2) 0.7298(2) 0.27627(15) 0.094(4) Uani 1 1 d U
C151 C 0.6298(3) 0.7000(2) 0.32819(18) 0.108(4) Uani 1 1 d U
H15B H 0.6129 0.6970 0.3296 0.162 Uiso 1 1 calc R
H15C H 0.6376 0.7003 0.3389 0.162 Uiso 1 1 calc R
H15D H 0.6371 0.6891 0.3214 0.162 Uiso 1 1 calc R
C152 C 0.6326(2) 0.72087(19) 0.32015(14) 0.073(3) Uani 1 1 d U
C153 C 0.6008(3) 0.6627(3) 0.2920(2) 0.133(6) Uani 1 1 d U
H15E H 0.6144 0.6723 0.2926 0.199 Uiso 1 1 calc R
H15F H 0.5988 0.6579 0.2807 0.199 Uiso 1 1 calc R
H15G H 0.6036 0.6505 0.2991 0.199 Uiso 1 1 calc R
C154 C 0.5775(2) 0.6746(2) 0.29770(18) 0.104(4) Uani 1 1 d U
C155 C 0.5704(3) 0.6959(2) 0.35720(16) 0.106(4) Uani 1 1 d U
H15H H 0.5646 0.6828 0.3620 0.159 Uiso 1 1 calc R
H15I H 0.5657 0.7078 0.3641 0.159 Uiso 1 1 calc R
H15J H 0.5877 0.6954 0.3564 0.159 Uiso 1 1 calc R
C156 C 0.5592(2) 0.6987(2) 0.33908(16) 0.088(4) Uani 1 1 d U
C157 C 0.7087(2) 0.6488(2) 0.41424(15) 0.087(4) Uani 1 1 d U
H15K H 0.7094 0.6339 0.4110 0.130 Uiso 1 1 calc R
H15L H 0.7074 0.6576 0.4045 0.130 Uiso 1 1 calc R
H15M H 0.6948 0.6510 0.4213 0.130 Uiso 1 1 calc R
C158 C 0.7317(2) 0.6547(2) 0.42381(14) 0.081(3) Uani 1 1 d U
C159 C 0.6643(2) 0.7081(2) 0.38527(16) 0.104(4) Uani 1 1 d U
H15N H 0.6509 0.7173 0.3825 0.155 Uiso 1 1 calc R
H15O H 0.6591 0.6934 0.3846 0.155 Uiso 1 1 calc R
H15P H 0.6773 0.7104 0.3775 0.155 Uiso 1 1 calc R
C160 C 0.6734(2) 0.7132(2) 0.40376(16) 0.091(4) Uani 1 1 d U
C161 C 0.6392(3) 0.6679(3) 0.4473(2) 0.122(5) Uani 1 1 d U
H16A H 0.6238 0.6750 0.4468 0.184 Uiso 1 1 calc R
H16B H 0.6414 0.6617 0.4581 0.184 Uiso 1 1 calc R
H16C H 0.6397 0.6567 0.4390 0.184 Uiso 1 1 calc R
C162 C 0.6599(2) 0.6844(2) 0.44381(15) 0.084(4) Uani 1 1 d U
C163 C 0.6044(2) 0.7008(2) 0.41341(15) 0.092(4) Uani 1 1 d U
H16D H 0.6215 0.7015 0.4111 0.138 Uiso 1 1 calc R
H16E H 0.5956 0.7007 0.4031 0.138 Uiso 1 1 calc R
H16F H 0.6009 0.6880 0.4196 0.138 Uiso 1 1 calc R
C164 C 0.5973(2) 0.7195(2) 0.42323(14) 0.083(3) Uani 1 1 d U
C165 C 0.6056(3) 0.7060(2) 0.47571(18) 0.112(5) Uani 1 1 d U
H16G H 0.5888 0.7048 0.4785 0.168 Uiso 1 1 calc R
H16H H 0.6152 0.7051 0.4857 0.168 Uiso 1 1 calc R
H16I H 0.6100 0.6945 0.4683 0.168 Uiso 1 1 calc R
C166 C 0.6104(2) 0.7281(2) 0.46685(15) 0.086(4) Uani 1 1 d U
C167 C 0.5931(5) 0.7766(4) 0.5132(3) 0.217(11) Uani 1 1 d U
H16J H 0.5865 0.7756 0.5243 0.326 Uiso 1 1 calc R
H16K H 0.5915 0.7911 0.5093 0.326 Uiso 1 1 calc R
H16L H 0.6099 0.7727 0.5135 0.326 Uiso 1 1 calc R
C168 C 0.5800(2) 0.7622(2) 0.50212(16) 0.096(4) Uani 1 1 d U
C169 C 0.5332(3) 0.6787(2) 0.47808(17) 0.104(4) Uani 1 1 d U
H16M H 0.5292 0.6752 0.4894 0.156 Uiso 1 1 calc R
H16N H 0.5472 0.6706 0.4747 0.156 Uiso 1 1 calc R
H16O H 0.5197 0.6751 0.4710 0.156 Uiso 1 1 calc R
C170 C 0.5384(2) 0.7020(2) 0.47671(16) 0.092(4) Uani 1 1 d U
C171 C 0.5802(3) 0.6353(3) 0.4468(2) 0.136(6) Uani 1 1 d U
H17B H 0.5716 0.6220 0.4458 0.205 Uiso 1 1 calc R
H17C H 0.5864 0.6367 0.4579 0.205 Uiso 1 1 calc R
H17D H 0.5934 0.6355 0.4390 0.205 Uiso 1 1 calc R
C172 C 0.5621(2) 0.6550(2) 0.44283(16) 0.087(4) Uani 1 1 d U
C173 C 0.5369(3) 0.6556(2) 0.38441(16) 0.105(4) Uani 1 1 d U
H17E H 0.5506 0.6632 0.3799 0.158 Uiso 1 1 calc R
H17F H 0.5232 0.6575 0.3772 0.158 Uiso 1 1 calc R
H17G H 0.5407 0.6406 0.3853 0.158 Uiso 1 1 calc R
C174 C 0.5308(2) 0.6649(2) 0.40252(15) 0.086(4) Uani 1 1 d U
C175 C 0.5338(2) 0.6056(2) 0.47870(15) 0.092(4) Uani 1 1 d U
H17H H 0.5441 0.6180 0.4795 0.139 Uiso 1 1 calc R
H17I H 0.5427 0.5940 0.4738 0.139 Uiso 1 1 calc R
H17J H 0.5284 0.6016 0.4896 0.139 Uiso 1 1 calc R
C176 C 0.5109(2) 0.61124(18) 0.46725(14) 0.072(3) Uani 1 1 d U
C177 C 0.5624(2) 0.5376(2) 0.48043(15) 0.093(4) Uani 1 1 d U
H17K H 0.5628 0.5222 0.4816 0.139 Uiso 1 1 calc R
H17L H 0.5693 0.5441 0.4902 0.139 Uiso 1 1 calc R
H17M H 0.5716 0.5418 0.4708 0.139 Uiso 1 1 calc R
C178 C 0.5362(2) 0.5450(2) 0.47838(14) 0.076(3) Uani 1 1 d U
C179 C 0.4527(3) 0.5907(3) 0.51948(19) 0.134(6) Uani 1 1 d U
H17O H 0.4623 0.6013 0.5251 0.201 Uiso 1 1 calc R
H17P H 0.4481 0.5797 0.5272 0.201 Uiso 1 1 calc R
H17Q H 0.4383 0.5974 0.5150 0.201 Uiso 1 1 calc R
C180 C 0.4677(2) 0.5807(2) 0.50492(14) 0.080(3) Uani 1 1 d U

loop_
_atom_site_aniso_label
_atom_site_aniso_U_11
_atom_site_aniso_U_22
_atom_site_aniso_U_33
_atom_site_aniso_U_23
_atom_site_aniso_U_13
_atom_site_aniso_U_12
Eu1 0.0481(3) 0.1179(6) 0.0616(4) 0.0250(3) 0.0108(3) 0.0085(3)
Eu2 0.0567(3) 0.1322(6) 0.0585(4) 0.0145(4) 0.0181(3) -0.0132(4)
Eu3 0.0485(3) 0.1351(6) 0.0622(4) -0.0168(4) 0.0053(3) 0.0115(4)
Eu4 0.0513(3) 0.1313(6) 0.0648(4) -0.0157(4) 0.0036(3) -0.0047(4)
Cd1 0.0567(5) 0.1272(9) 0.0676(6) -0.0060(5) 0.0112(4) -0.0060(5)
Cd2 0.0468(5) 0.1227(8) 0.0817(6) -0.0162(5) 0.0072(4) 0.0083(5)
Cd3 0.0603(5) 0.1334(9) 0.0831(6) 0.0218(6) 0.0208(5) -0.0156(6)
Cd4 0.0531(5) 0.1376(9) 0.0602(5) -0.0012(5) 0.0082(4) 0.0138(5)
Cd5 0.0583(5) 0.1356(9) 0.0491(5) 0.0034(5) 0.0128(4) -0.0098(5)
Cd6 0.0518(5) 0.1314(9) 0.0654(5) -0.0222(5) -0.0055(4) -0.0078(5)
Cd7 0.0766(6) 0.1572(11) 0.0715(6) -0.0378(6) -0.0102(5) -0.0054(6)
Cd8 0.0594(5) 0.1247(8) 0.0501(5) 0.0023(5) 0.0156(4) -0.0097(5)
Cd9 0.0450(4) 0.1183(8) 0.0606(5) 0.0246(5) 0.0014(4) 0.0066(5)
Cd10 0.0501(5) 0.1320(9) 0.0705(6) 0.0210(5) 0.0137(4) 0.0084(5)
Cd11 0.0529(5) 0.1239(8) 0.0609(5) 0.0244(5) -0.0033(4) 0.0020(5)
Cd12 0.0711(6) 0.1653(11) 0.0586(5) 0.0055(6) 0.0150(4) 0.0214(6)
N1 0.066(5) 0.103(6) 0.072(5) -0.002(5) -0.005(5) -0.001(5)
N2 0.048(4) 0.094(6) 0.058(5) -0.003(5) -0.002(4) 0.014(4)
N3 0.074(5) 0.103(7) 0.060(5) 0.001(5) -0.017(5) -0.010(5)
N4 0.061(5) 0.103(7) 0.063(5) -0.005(5) 0.001(4) 0.014(5)
N5 0.077(6) 0.117(7) 0.067(5) -0.014(5) 0.009(5) 0.001(5)
N6 0.053(5) 0.105(7) 0.075(5) 0.004(5) 0.009(4) 0.004(5)
N7 0.056(5) 0.119(7) 0.067(5) 0.007(5) 0.018(4) -0.006(5)
N8 0.072(5) 0.109(6) 0.055(5) 0.008(5) 0.002(4) 0.005(5)
N9 0.062(5) 0.089(6) 0.058(5) 0.005(4) 0.014(4) -0.018(4)
N10 0.054(5) 0.101(6) 0.062(5) 0.020(5) 0.010(4) 0.010(4)
N11 0.067(5) 0.086(6) 0.066(5) 0.016(4) 0.011(4) -0.001(5)
N12 0.074(5) 0.126(7) 0.061(5) 0.015(5) -0.007(4) 0.008(5)
O1 0.058(4) 0.128(6) 0.074(5) -0.011(5) 0.005(4) 0.001(4)
O2 0.074(5) 0.119(6) 0.079(5) -0.008(4) 0.009(4) -0.002(5)
O3 0.059(4) 0.077(5) 0.075(4) -0.025(4) 0.004(3) 0.012(4)
O4 0.064(4) 0.124(6) 0.064(4) -0.025(4) 0.007(4) 0.000(4)
O5 0.059(4) 0.132(7) 0.078(5) -0.003(5) 0.011(4) -0.006(5)
O6 0.073(5) 0.094(5) 0.067(4) -0.003(4) 0.002(4) -0.001(4)
O7 0.061(4) 0.101(6) 0.083(5) -0.011(4) 0.010(4) 0.020(4)
O8 0.070(5) 0.152(7) 0.082(5) -0.019(5) 0.016(4) 0.021(5)
O9 0.080(5) 0.130(6) 0.058(4) 0.010(4) 0.007(4) -0.021(5)
O10 0.068(4) 0.116(6) 0.054(4) 0.005(4) 0.012(3) -0.006(4)
O11 0.071(4) 0.111(6) 0.069(4) -0.001(4) 0.001(4) 0.013(4)
O12 0.073(5) 0.140(6) 0.066(4) -0.003(4) 0.023(4) 0.008(5)
O13 0.070(4) 0.104(5) 0.067(4) 0.010(4) 0.023(4) -0.010(4)
O14 0.065(4) 0.093(5) 0.051(4) -0.007(3) 0.016(3) -0.017(4)
O15 0.053(4) 0.137(6) 0.054(4) 0.011(4) 0.006(3) 0.013(4)
O16 0.064(4) 0.117(6) 0.056(4) 0.011(4) 0.008(3) 0.000(4)
O17 0.075(5) 0.120(6) 0.058(4) 0.023(4) 0.000(4) -0.019(4)
O18 0.066(4) 0.112(6) 0.064(4) 0.022(4) 0.011(4) -0.016(4)
O19 0.058(4) 0.082(5) 0.065(4) 0.014(4) 0.003(3) 0.009(4)
O20 0.057(4) 0.107(6) 0.076(4) 0.036(4) 0.010(3) -0.004(4)
O21 0.085(5) 0.127(6) 0.098(5) 0.034(5) -0.011(4) -0.003(5)
O22 0.068(4) 0.119(6) 0.063(4) 0.021(4) -0.004(4) -0.006(4)
O23 0.053(4) 0.089(5) 0.059(4) 0.024(4) 0.004(3) -0.008(4)
O24 0.056(4) 0.098(5) 0.066(4) 0.022(4) -0.007(3) 0.002(4)
O25 0.138(7) 0.162(8) 0.106(6) -0.012(6) 0.005(6) -0.004(6)
O26 0.115(6) 0.140(7) 0.103(6) 0.005(5) 0.024(5) -0.004(5)
O27 0.104(6) 0.141(7) 0.086(5) -0.022(5) -0.004(5) -0.025(5)
O28 0.072(5) 0.128(6) 0.090(5) -0.006(5) -0.014(4) 0.000(5)
O29 0.071(5) 0.126(6) 0.079(5) -0.014(5) -0.001(4) 0.003(4)
O30 0.057(4) 0.093(5) 0.081(5) -0.007(4) -0.003(4) -0.002(4)
O31 0.073(5) 0.118(6) 0.084(5) -0.030(4) 0.005(4) 0.001(4)
O32 0.085(5) 0.119(6) 0.085(5) -0.002(5) 0.011(4) 0.006(5)
O33 0.099(5) 0.120(6) 0.073(5) 0.006(4) 0.020(4) 0.013(5)
O34 0.076(5) 0.122(6) 0.100(5) -0.002(5) -0.002(4) -0.006(5)
O35 0.074(5) 0.114(6) 0.117(6) -0.010(5) 0.006(4) -0.015(5)
O36 0.065(4) 0.119(6) 0.054(4) -0.011(4) 0.008(3) -0.006(4)
O37 0.063(4) 0.119(6) 0.069(4) -0.001(4) 0.009(4) 0.004(4)
O38 0.069(5) 0.144(7) 0.077(5) 0.024(5) 0.013(4) -0.004(5)
O39 0.086(5) 0.113(6) 0.072(5) 0.001(4) 0.003(4) -0.003(4)
O40 0.074(5) 0.121(6) 0.083(5) -0.001(4) 0.021(4) -0.007(4)
O41 0.071(5) 0.104(6) 0.080(5) 0.024(4) 0.016(4) 0.001(4)
O42 0.065(4) 0.117(6) 0.067(4) -0.009(4) 0.017(4) -0.016(4)
O43 0.083(5) 0.124(6) 0.080(5) -0.018(4) 0.028(4) -0.021(5)
O44 0.081(5) 0.108(6) 0.112(6) -0.014(5) 0.031(5) 0.002(5)
O45 0.084(5) 0.143(7) 0.111(6) 0.000(5) 0.017(5) -0.021(5)
O46 0.074(5) 0.136(6) 0.070(5) 0.013(4) 0.020(4) 0.001(5)
O47 0.080(5) 0.135(6) 0.087(5) 0.022(5) 0.017(4) -0.017(5)
O48 0.096(5) 0.140(7) 0.077(5) 0.025(5) 0.020(4) -0.016(5)
O49 0.058(4) 0.107(6) 0.079(5) -0.031(4) -0.009(4) 0.020(4)
O50 0.068(4) 0.106(6) 0.072(4) -0.013(4) -0.013(4) 0.021(4)
O51 0.072(4) 0.115(6) 0.066(4) -0.010(4) 0.003(4) 0.023(4)
O52 0.067(4) 0.133(6) 0.076(5) -0.010(4) 0.003(4) 0.014(4)
O53 0.072(5) 0.132(6) 0.070(4) -0.023(4) -0.003(4) 0.017(4)
O54 0.054(4) 0.122(6) 0.113(6) -0.003(5) 0.005(4) 0.015(4)
O55 0.086(5) 0.127(6) 0.103(6) -0.013(5) 0.011(5) 0.007(5)
O56 0.071(5) 0.113(6) 0.086(5) 0.006(4) 0.011(4) 0.016(4)
O57 0.076(5) 0.132(6) 0.066(4) -0.011(4) 0.008(4) 0.020(5)
O58 0.068(4) 0.121(6) 0.085(5) -0.025(4) 0.008(4) 0.004(4)
O59 0.058(4) 0.099(5) 0.083(5) -0.006(4) 0.025(4) 0.008(4)
O60 0.095(6) 0.141(7) 0.097(5) -0.001(5) 0.024(5) 0.019(5)
O61 0.096(6) 0.162(7) 0.109(6) -0.027(6) 0.000(5) 0.017(5)
O62 0.105(6) 0.134(7) 0.081(5) 0.004(5) 0.003(5) -0.002(5)
O63 0.074(5) 0.149(7) 0.065(4) 0.013(4) 0.006(4) 0.001(5)
O64 0.065(5) 0.113(6) 0.116(6) 0.022(5) 0.005(4) 0.014(4)
O65 0.061(4) 0.109(6) 0.100(5) 0.020(5) 0.001(4) 0.015(4)
O66 0.072(5) 0.105(6) 0.086(5) 0.012(4) 0.028(4) -0.001(4)
O67 0.074(5) 0.110(6) 0.074(4) 0.023(4) 0.021(4) 0.006(4)
O68 0.071(4) 0.104(6) 0.075(5) 0.024(4) -0.001(4) -0.003(4)
O69 0.068(4) 0.101(5) 0.061(4) 0.023(4) -0.004(3) 0.002(4)
O70 0.101(6) 0.125(6) 0.085(5) 0.002(5) 0.005(5) -0.005(5)
O71 0.079(5) 0.121(6) 0.083(5) 0.012(4) 0.001(4) 0.009(5)
O72 0.072(5) 0.127(6) 0.076(5) 0.011(4) -0.007(4) 0.010(4)
C1 0.069(6) 0.118(8) 0.110(8) -0.013(7) 0.019(6) -0.006(6)
C2 0.071(6) 0.089(7) 0.073(6) -0.003(6) 0.004(5) -0.007(6)
C3 0.085(7) 0.109(8) 0.099(7) 0.001(7) 0.003(6) 0.002(7)
C4 0.080(7) 0.117(8) 0.096(7) 0.002(7) -0.003(6) -0.003(7)
C5 0.091(7) 0.084(7) 0.108(8) -0.013(6) -0.002(6) -0.021(6)
C6 0.065(6) 0.101(8) 0.085(7) 0.007(6) -0.004(5) 0.009(6)
C7 0.067(6) 0.087(7) 0.078(6) -0.011(6) 0.003(5) -0.012(6)
C8 0.077(7) 0.109(8) 0.080(7) -0.005(6) -0.005(6) -0.010(6)
C9 0.087(7) 0.116(8) 0.065(6) 0.001(6) -0.015(6) 0.010(6)
C10 0.084(7) 0.101(8) 0.076(6) -0.008(6) -0.003(6) -0.003(6)
C11 0.073(6) 0.108(8) 0.069(6) -0.007(6) 0.011(5) 0.021(6)
C12 0.070(6) 0.097(7) 0.075(6) -0.001(6) -0.003(5) 0.012(6)
C13 0.051(5) 0.108(7) 0.058(6) -0.005(5) 0.000(5) 0.011(5)
C14 0.060(6) 0.101(7) 0.063(6) -0.009(5) 0.003(5) 0.012(5)
C15 0.066(6) 0.097(7) 0.056(6) -0.003(6) -0.005(5) -0.008(6)
C16 0.064(6) 0.082(7) 0.071(6) -0.001(6) 0.003(5) 0.001(5)
C17 0.081(7) 0.107(8) 0.079(7) 0.004(6) -0.011(6) 0.001(6)
C18 0.082(7) 0.104(8) 0.077(7) -0.003(6) -0.015(6) 0.013(6)
C19 0.088(7) 0.107(8) 0.074(6) -0.018(6) -0.002(6) -0.004(6)
C20 0.073(6) 0.104(8) 0.063(6) -0.010(6) -0.001(5) 0.003(6)
C21 0.067(6) 0.090(7) 0.061(6) -0.015(6) 0.008(5) 0.002(6)
C22 0.088(7) 0.129(8) 0.072(6) -0.014(6) 0.005(6) 0.022(7)
C23 0.096(8) 0.134(9) 0.096(7) -0.012(7) 0.006(7) -0.001(7)
C24 0.075(7) 0.117(8) 0.077(7) 0.005(7) -0.009(6) 0.005(7)
C25 0.086(7) 0.105(8) 0.078(7) 0.020(6) 0.013(6) 0.007(7)
C26 0.091(8) 0.128(9) 0.104(8) 0.009(7) -0.002(7) -0.014(7)
C27 0.077(7) 0.126(8) 0.092(7) 0.010(7) -0.019(6) -0.019(7)
C28 0.065(6) 0.098(8) 0.074(6) 0.011(6) -0.001(5) -0.015(6)
C29 0.072(6) 0.105(8) 0.072(6) 0.012(6) -0.012(6) -0.003(6)
C30 0.072(6) 0.090(7) 0.081(7) -0.008(6) -0.021(6) -0.017(6)
C31 0.092(7) 0.106(8) 0.073(6) -0.006(6) -0.017(6) -0.007(6)
C32 0.091(7) 0.108(8) 0.069(6) -0.007(6) -0.011(6) 0.017(6)
C33 0.087(7) 0.123(8) 0.076(7) 0.003(6) 0.004(6) 0.003(6)
C34 0.081(7) 0.124(8) 0.074(7) -0.007(6) -0.014(6) 0.009(6)
C35 0.069(6) 0.104(8) 0.074(6) -0.006(6) 0.005(5) 0.002(6)
C36 0.079(7) 0.110(8) 0.071(6) 0.002(6) 0.006(6) 0.007(6)
C37 0.064(6) 0.086(7) 0.071(6) -0.002(6) -0.008(5) 0.003(6)
C38 0.064(6) 0.102(8) 0.084(7) -0.009(6) -0.006(6) 0.005(6)
C39 0.110(8) 0.131(9) 0.120(8) -0.032(7) -0.008(7) -0.013(7)
C40 0.124(9) 0.143(10) 0.144(9) -0.006(8) 0.022(8) 0.016(8)
C41 0.109(8) 0.118(9) 0.111(8) -0.011(7) 0.013(7) 0.008(7)
C42 0.090(7) 0.106(8) 0.088(7) -0.003(7) -0.014(6) -0.007(7)
C43 0.072(6) 0.099(8) 0.075(6) -0.009(6) 0.004(5) 0.016(6)
C44 0.091(8) 0.134(9) 0.118(8) -0.030(7) 0.009(7) 0.008(7)
C45 0.077(7) 0.139(9) 0.081(7) 0.010(6) 0.020(6) -0.013(6)
C46 0.081(7) 0.100(8) 0.079(7) 0.008(6) 0.006(6) -0.008(6)
C47 0.116(8) 0.134(9) 0.093(8) -0.012(7) 0.030(7) -0.026(8)
C48 0.112(8) 0.123(9) 0.141(9) -0.017(8) -0.007(7) -0.052(7)
C49 0.129(9) 0.148(9) 0.109(8) -0.017(7) 0.005(7) -0.036(8)
C50 0.077(7) 0.117(8) 0.089(7) -0.005(7) -0.001(6) -0.001(7)
C51 0.086(7) 0.106(8) 0.060(6) 0.003(6) 0.008(6) -0.005(6)
C52 0.107(8) 0.097(8) 0.087(7) 0.000(6) 0.011(7) -0.013(7)
C53 0.093(7) 0.120(8) 0.098(7) -0.019(7) 0.011(6) -0.001(7)
C54 0.105(8) 0.154(9) 0.093(7) 0.027(7) 0.026(7) 0.002(7)
C55 0.144(10) 0.183(11) 0.131(9) 0.015(8) 0.012(8) -0.003(8)
C56 0.122(9) 0.176(10) 0.133(9) -0.020(8) 0.019(8) -0.035(8)
C57 0.104(8) 0.171(10) 0.103(8) -0.001(8) 0.018(7) -0.043(8)
C58 0.078(7) 0.121(8) 0.081(7) 0.007(6) 0.004(6) 0.008(6)
C59 0.077(7) 0.117(8) 0.075(7) 0.006(6) 0.007(6) 0.004(6)
C60 0.070(6) 0.106(8) 0.090(7) 0.011(6) -0.003(6) 0.031(6)
C61 0.076(7) 0.130(9) 0.102(8) 0.020(7) 0.009(6) 0.009(7)
C62 0.101(8) 0.115(8) 0.107(8) 0.029(7) -0.002(7) 0.036(7)
C63 0.087(7) 0.114(8) 0.093(7) -0.001(7) 0.023(6) 0.006(7)
C64 0.071(6) 0.113(8) 0.073(6) 0.004(6) 0.007(5) 0.006(6)
C65 0.056(6) 0.105(8) 0.082(7) -0.018(6) 0.008(5) 0.001(6)
C66 0.092(7) 0.150(9) 0.090(7) -0.004(7) 0.021(6) 0.005(7)
C67 0.089(7) 0.126(8) 0.107(8) 0.030(7) 0.013(6) 0.004(7)
C68 0.076(6) 0.101(7) 0.066(6) 0.016(6) 0.011(5) 0.003(6)
C69 0.083(7) 0.130(9) 0.099(7) 0.009(7) 0.012(6) -0.012(7)
C70 0.102(8) 0.146(9) 0.117(8) 0.042(7) 0.009(7) 0.001(7)
C71 0.096(8) 0.136(9) 0.119(8) 0.019(7) 0.012(7) -0.001(7)
C72 0.076(7) 0.098(8) 0.081(7) 0.015(6) 0.005(6) 0.002(6)
C73 0.063(6) 0.091(7) 0.065(6) 0.021(5) 0.015(5) -0.008(5)
C74 0.084(7) 0.103(8) 0.085(7) 0.012(6) -0.014(6) 0.008(6)
C75 0.058(6) 0.111(8) 0.069(6) 0.015(6) 0.009(5) -0.009(6)
C76 0.080(7) 0.115(8) 0.063(6) 0.011(6) 0.011(5) -0.015(6)
C77 0.076(6) 0.089(7) 0.053(5) -0.002(5) 0.007(5) -0.006(6)
C78 0.070(6) 0.110(8) 0.068(6) 0.005(6) 0.006(5) -0.014(6)
C79 0.062(6) 0.102(7) 0.058(6) 0.011(5) 0.004(5) -0.019(5)
C80 0.061(6) 0.092(7) 0.060(6) 0.007(5) 0.007(5) 0.000(5)
C81 0.069(6) 0.099(7) 0.054(5) 0.008(5) 0.005(5) 0.006(6)
C82 0.065(6) 0.089(7) 0.058(6) -0.007(5) 0.004(5) 0.002(6)
C83 0.064(6) 0.102(7) 0.077(6) 0.006(6) 0.010(5) -0.004(6)
C84 0.065(6) 0.108(8) 0.074(6) -0.003(6) 0.010(5) 0.007(6)
C85 0.064(6) 0.091(7) 0.065(6) 0.014(6) 0.013(5) 0.001(6)
C86 0.054(5) 0.107(7) 0.060(6) 0.019(5) 0.004(5) -0.006(5)
C87 0.071(6) 0.108(8) 0.055(6) -0.003(6) 0.002(5) 0.003(6)
C88 0.084(7) 0.136(9) 0.078(7) 0.002(6) 0.016(6) -0.016(7)
C89 0.107(8) 0.136(9) 0.064(6) 0.023(6) 0.009(6) -0.016(7)
C90 0.095(7) 0.104(8) 0.056(6) 0.025(6) -0.005(5) -0.002(6)
C91 0.087(7) 0.107(8) 0.092(7) 0.016(6) 0.004(6) -0.008(7)
C92 0.088(7) 0.115(8) 0.091(7) 0.015(7) -0.017(6) 0.014(7)
C93 0.088(7) 0.104(8) 0.091(7) 0.000(6) 0.000(6) -0.005(6)
C94 0.071(6) 0.102(7) 0.065(6) -0.002(6) -0.003(5) -0.001(6)
C95 0.087(7) 0.106(8) 0.072(6) 0.001(6) 0.016(6) -0.019(6)
C96 0.079(7) 0.118(8) 0.064(6) 0.008(6) 0.006(5) -0.016(6)
C97 0.064(6) 0.106(7) 0.065(6) -0.004(6) -0.005(5) -0.028(6)
C98 0.058(5) 0.099(7) 0.055(5) -0.001(5) -0.002(5) -0.008(5)
C99 0.064(6) 0.090(7) 0.065(6) 0.009(5) 0.001(5) -0.024(5)
C100 0.070(6) 0.084(7) 0.048(5) -0.001(5) 0.009(5) -0.008(5)
C101 0.070(6) 0.097(7) 0.068(6) -0.002(6) 0.005(5) -0.008(6)
C102 0.063(6) 0.082(7) 0.058(5) 0.015(5) 0.009(5) 0.002(5)
C103 0.058(6) 0.090(7) 0.071(6) 0.012(5) 0.003(5) 0.009(5)
C104 0.060(6) 0.087(7) 0.047(5) 0.019(5) -0.002(4) -0.002(5)
C105 0.051(5) 0.095(7) 0.081(6) 0.003(6) 0.002(5) 0.008(5)
C106 0.063(6) 0.085(7) 0.089(7) 0.016(6) 0.019(5) 0.012(6)
C107 0.079(7) 0.123(8) 0.088(7) 0.006(7) 0.008(6) 0.002(7)
C108 0.055(6) 0.094(7) 0.072(6) 0.011(6) 0.008(5) 0.008(5)
C109 0.048(5) 0.103(7) 0.073(6) 0.005(6) 0.000(5) 0.010(5)
C110 0.082(7) 0.112(8) 0.093(7) 0.020(6) 0.004(6) 0.011(6)
C111 0.103(8) 0.117(8) 0.082(7) 0.029(6) -0.013(6) 0.002(7)
C112 0.077(7) 0.103(8) 0.072(6) 0.014(6) -0.001(5) 0.004(6)
C113 0.089(7) 0.122(8) 0.092(7) 0.006(7) -0.019(6) -0.012(7)
C114 0.087(7) 0.109(8) 0.102(7) -0.013(7) 0.001(6) -0.008(7)
C115 0.079(7) 0.090(7) 0.082(7) 0.016(6) -0.006(6) -0.012(6)
C116 0.053(6) 0.103(8) 0.074(6) 0.009(6) -0.007(5) -0.015(6)
C117 0.058(6) 0.098(7) 0.086(7) 0.017(6) -0.012(5) -0.006(6)
C118 0.070(6) 0.094(7) 0.060(6) 0.013(5) 0.010(5) -0.007(5)
C119 0.076(7) 0.104(8) 0.083(7) 0.020(6) 0.012(6) -0.002(6)
C120 0.111(8) 0.140(9) 0.099(8) 0.024(7) -0.003(7) -0.003(7)
C121 0.100(7) 0.117(8) 0.079(7) 0.031(6) 0.008(6) 0.004(7)
C122 0.099(7) 0.118(8) 0.080(7) 0.012(6) 0.016(6) 0.022(7)
C123 0.090(7) 0.106(8) 0.094(7) 0.015(6) 0.016(6) 0.010(6)
C124 0.083(7) 0.105(8) 0.060(6) 0.013(6) -0.004(5) 0.008(6)
C125 0.074(6) 0.087(7) 0.070(6) 0.000(6) -0.010(5) 0.003(6)
C126 0.053(5) 0.082(7) 0.076(6) -0.007(6) -0.001(5) -0.001(5)
C127 0.081(7) 0.111(8) 0.093(7) 0.007(7) -0.007(6) 0.006(7)
C128 0.093(7) 0.104(8) 0.095(7) 0.008(7) 0.002(6) -0.016(6)
C129 0.082(7) 0.112(8) 0.074(6) 0.002(6) 0.016(6) 0.012(6)
C130 0.063(6) 0.105(8) 0.075(6) 0.007(6) 0.011(5) -0.007(6)
C131 0.071(6) 0.087(7) 0.068(6) 0.021(6) 0.014(5) 0.006(6)
C132 0.094(7) 0.104(8) 0.068(6) 0.012(6) 0.002(6) 0.003(6)
C133 0.215(13) 0.203(13) 0.206(13) -0.002(9) 0.008(9) 0.010(9)
C134 0.104(8) 0.099(8) 0.090(7) -0.007(6) 0.006(6) -0.003(7)
C135 0.112(8) 0.154(9) 0.097(8) -0.009(7) -0.037(7) -0.025(7)
C136 0.104(8) 0.122(8) 0.086(7) -0.022(6) -0.017(6) -0.023(7)
C137 0.109(8) 0.163(10) 0.110(8) -0.030(7) -0.025(7) 0.001(7)
C138 0.081(7) 0.097(7) 0.076(6) -0.023(6) 0.000(5) -0.003(6)
C139 0.094(8) 0.123(8) 0.107(8) -0.028(7) 0.006(6) -0.015(7)
C140 0.050(5) 0.077(7) 0.080(6) -0.027(5) -0.014(5) -0.020(5)
C141 0.116(8) 0.132(9) 0.103(8) 0.006(7) 0.018(7) 0.000(7)
C142 0.089(7) 0.101(8) 0.084(7) 0.003(6) 0.018(6) 0.009(6)
C143 0.113(9) 0.147(10) 0.145(9) -0.003(8) -0.002(8) -0.006(8)
C144 0.073(6) 0.102(8) 0.090(7) -0.006(6) -0.015(6) -0.006(6)
C145 0.079(7) 0.112(8) 0.090(7) -0.015(6) 0.000(6) 0.004(6)
C146 0.062(6) 0.107(8) 0.067(6) 0.008(6) 0.007(5) -0.008(6)
C147 0.078(7) 0.122(8) 0.092(7) 0.027(6) 0.008(6) 0.001(6)
C148 0.070(6) 0.113(8) 0.064(6) -0.002(6) 0.000(5) 0.008(6)
C149 0.097(7) 0.105(8) 0.096(7) -0.019(6) 0.027(6) -0.008(6)
C150 0.090(7) 0.118(8) 0.075(6) -0.004(6) 0.012(6) -0.017(6)
C151 0.094(7) 0.121(9) 0.108(8) 0.015(7) 0.011(6) -0.005(7)
C152 0.067(6) 0.078(7) 0.073(6) 0.003(5) 0.015(5) 0.005(5)
C153 0.103(8) 0.142(9) 0.153(9) -0.012(8) 0.032(7) 0.002(7)
C154 0.082(7) 0.119(8) 0.110(8) -0.004(7) 0.019(6) -0.006(7)
C155 0.097(8) 0.129(9) 0.092(7) 0.025(7) -0.003(6) -0.006(7)
C156 0.069(6) 0.105(8) 0.090(7) 0.010(6) 0.014(6) -0.010(6)
C157 0.065(6) 0.101(7) 0.094(7) -0.011(6) -0.017(6) 0.012(6)
C158 0.070(6) 0.100(7) 0.075(6) -0.010(6) 0.012(5) 0.000(6)
C159 0.091(7) 0.125(8) 0.095(7) -0.015(7) 0.000(6) 0.000(7)
C160 0.074(6) 0.111(8) 0.087(7) -0.014(6) -0.010(6) -0.001(6)
C161 0.113(8) 0.119(9) 0.135(9) 0.006(7) 0.015(7) -0.004(7)
C162 0.075(6) 0.095(7) 0.084(7) -0.010(6) 0.006(6) 0.003(6)
C163 0.082(7) 0.108(8) 0.085(7) -0.016(6) 0.003(6) 0.007(6)
C164 0.076(6) 0.102(8) 0.072(6) -0.006(6) 0.014(5) -0.004(6)
C165 0.096(8) 0.128(9) 0.113(8) 0.008(7) 0.000(7) 0.026(7)
C166 0.076(6) 0.097(7) 0.085(7) 0.006(6) -0.008(6) 0.014(6)
C167 0.210(13) 0.216(13) 0.226(13) -0.021(9) 0.000(9) 0.010(9)
C168 0.081(7) 0.123(8) 0.085(7) -0.015(6) 0.005(6) -0.009(6)
C169 0.096(8) 0.117(8) 0.098(7) 0.001(7) -0.006(6) 0.007(7)
C170 0.069(6) 0.118(8) 0.090(7) -0.001(6) -0.014(6) 0.001(6)
C171 0.107(8) 0.146(10) 0.157(9) 0.017(8) -0.014(8) -0.002(8)
C172 0.083(7) 0.084(7) 0.095(7) 0.032(6) -0.002(6) 0.000(6)
C173 0.103(8) 0.120(8) 0.092(7) -0.004(7) 0.035(6) -0.007(7)
C174 0.084(7) 0.087(7) 0.085(7) 0.017(6) 0.006(6) 0.001(6)
C175 0.078(7) 0.118(8) 0.081(7) 0.018(6) -0.023(6) -0.014(6)
C176 0.068(6) 0.067(6) 0.082(6) 0.020(5) -0.010(5) 0.009(5)
C177 0.076(7) 0.118(8) 0.083(7) -0.001(6) -0.015(6) 0.013(6)
C178 0.063(6) 0.090(7) 0.074(6) 0.021(5) -0.001(5) 0.013(5)
C179 0.144(9) 0.132(9) 0.126(9) 0.004(7) 0.018(8) 0.006(8)
C180 0.082(7) 0.090(7) 0.068(6) 0.012(6) 0.008(5) 0.016(6)

loop_
_atom_type_symbol
_atom_type_description
_atom_type_scat_dispersion_real
_atom_type_scat_dispersion_imag
_atom_type_scat_source
C C 0.0033 0.0016 'International Tables Vol C Tables 4.2.6.8 and 6.1.1.4'
H H 0.0000 0.0000 'International Tables Vol C Tables 4.2.6.8 and 6.1.1.4'
N N 0.0061 0.0033 'International Tables Vol C Tables 4.2.6.8 and 6.1.1.4'
O O 0.0106 0.0060 'International Tables Vol C Tables 4.2.6.8 and 6.1.1.4'
Eu Eu -0.1578 3.6682 'International Tables Vol C Tables 4.2.6.8 and 6.1.1.4'
Cd Cd -0.8075 1.2024 'International Tables Vol C Tables 4.2.6.8 and 6.1.1.4'

loop_
_geom_angle_atom_site_label_1
_geom_angle_atom_site_label_2
_geom_angle_atom_site_label_3
_geom_angle
_geom_angle_site_symmetry_1
_geom_angle_site_symmetry_3
O67 Eu1 O65 74.4(3) . .
O67 Eu1 O15 86.0(3) . .
O65 Eu1 O15 77.8(3) . .
O67 Eu1 O19 118.6(3) . .
O65 Eu1 O19 148.9(3) . .
O15 Eu1 O19 128.4(2) . .
O67 Eu1 O68 139.8(3) . .
O65 Eu1 O68 72.5(3) . .
O15 Eu1 O68 108.1(3) . .
O19 Eu1 O68 82.3(2) . .
O67 Eu1 O50 80.2(3) . 14
O65 Eu1 O50 87.7(3) . 14
O15 Eu1 O50 162.3(2) . 14
O19 Eu1 O50 68.7(2) . 14
O68 Eu1 O50 76.4(3) . 14
O67 Eu1 N10 76.4(3) . .
O65 Eu1 N10 139.2(3) . .
O15 Eu1 N10 72.4(3) . .
O19 Eu1 N10 71.2(3) . .
O68 Eu1 N10 143.4(3) . .
O50 Eu1 N10 114.6(3) 14 .
O67 Eu1 O16 144.8(3) . .
O65 Eu1 O16 111.6(3) . .
O15 Eu1 O16 62.9(2) . .
O19 Eu1 O16 75.0(2) . .
O68 Eu1 O16 70.3(3) . .
O50 Eu1 O16 133.2(2) 14 .
N10 Eu1 O16 78.6(2) . .
O67 Eu1 Cd9 113.2(2) . .
O65 Eu1 Cd9 113.2(2) . .
O15 Eu1 Cd9 159.50(16) . .
O19 Eu1 Cd9 36.58(17) . .
O68 Eu1 Cd9 62.2(2) . .
O50 Eu1 Cd9 37.66(17) 14 .
N10 Eu1 Cd9 104.1(2) . .
O16 Eu1 Cd9 96.62(18) . .
O67 Eu1 Cd10 66.2(2) . .
O65 Eu1 Cd10 49.9(2) . .
O15 Eu1 Cd10 31.85(16) . .
O19 Eu1 Cd10 159.72(17) . .
O68 Eu1 Cd10 106.66(19) . .
O50 Eu1 Cd10 130.58(17) 14 .
N10 Eu1 Cd10 92.2(2) . .
O16 Eu1 Cd10 90.70(17) . .
Cd9 Eu1 Cd10 163.14(2) . .
O46 Eu2 O18 85.4(3) . .
O46 Eu2 O14 116.0(3) . .
O18 Eu2 O14 128.4(3) . .
O46 Eu2 O43 141.4(3) . .
O18 Eu2 O43 109.7(3) . .
O14 Eu2 O43 82.8(3) . .
O46 Eu2 O44 76.7(3) . .
O18 Eu2 O44 76.9(3) . .
O14 Eu2 O44 150.4(3) . .
O43 Eu2 O44 72.9(3) . .
O46 Eu2 O41 79.2(3) . .
O18 Eu2 O41 160.2(3) . .
O14 Eu2 O41 70.3(3) . .
O43 Eu2 O41 76.3(3) . .
O44 Eu2 O41 87.4(3) . .
O46 Eu2 O17 144.2(3) . .
O18 Eu2 O17 62.9(2) . .
O14 Eu2 O17 76.9(2) . .
O43 Eu2 O17 70.0(3) . .
O44 Eu2 O17 109.1(3) . .
O41 Eu2 O17 135.2(2) . .
O46 Eu2 N7 77.0(3) . .
O18 Eu2 N7 72.3(3) . .
O14 Eu2 N7 68.6(3) . .
O43 Eu2 N7 140.9(3) . .
O44 Eu2 N7 140.6(3) . .
O41 Eu2 N7 115.6(3) . .
O17 Eu2 N7 77.7(3) . .
O46 Eu2 C95 98.9(2) . .
O18 Eu2 C95 20.1(2) . .
O14 Eu2 C95 108.7(2) . .
O43 Eu2 C95 106.6(2) . .
O44 Eu2 C95 94.5(2) . .
O41 Eu2 C95 177.0(2) . .
O17 Eu2 C95 46.3(2) . .
N7 Eu2 C95 61.6(2) . .
O46 Eu2 Cd8 110.9(2) . .
O18 Eu2 Cd8 161.44(18) . .
O14 Eu2 Cd8 36.94(17) . .
O43 Eu2 Cd8 63.2(2) . .
O44 Eu2 Cd8 114.5(2) . .
O41 Eu2 Cd8 38.20(18) . .
O17 Eu2 Cd8 98.83(17) . .
N7 Eu2 Cd8 102.0(2) . .
C95 Eu2 Cd8 142.0(2) . .
O46 Eu2 Cd3 64.7(2) . .
O18 Eu2 Cd3 32.34(19) . .
O14 Eu2 Cd3 159.08(17) . .
O43 Eu2 Cd3 109.7(2) . .
O44 Eu2 Cd3 50.0(2) . .
O41 Eu2 Cd3 127.97(18) . .
O17 Eu2 Cd3 91.48(17) . .
N7 Eu2 Cd3 92.1(2) . .
C95 Eu2 Cd3 52.4(2) . .
Cd8 Eu2 Cd3 163.94(3) . .
O53 Eu3 O3 86.8(3) . .
O53 Eu3 O7 117.8(3) . .
O3 Eu3 O7 129.2(3) . .
O53 Eu3 O55 73.9(3) . .
O3 Eu3 O55 78.1(3) . .
O7 Eu3 O55 148.3(3) . .
O53 Eu3 O56 141.6(3) . .
O3 Eu3 O56 106.3(3) . .
O7 Eu3 O56 82.0(3) . .
O55 Eu3 O56 73.9(3) . .
O53 Eu3 O58 79.1(3) . .
O3 Eu3 O58 160.2(3) . .
O7 Eu3 O58 70.2(3) . .
O55 Eu3 O58 84.7(3) . .
O56 Eu3 O58 77.8(3) . .
O53 Eu3 N4 76.9(3) . .
O3 Eu3 N4 74.1(3) . .
O7 Eu3 N4 70.2(3) . .
O55 Eu3 N4 140.4(3) . .
O56 Eu3 N4 141.1(3) . .
O58 Eu3 N4 115.3(3) . .
O53 Eu3 O4 144.7(3) . .
O3 Eu3 O4 62.9(2) . .
O7 Eu3 O4 74.8(3) . .
O55 Eu3 O4 113.7(3) . .
O56 Eu3 O4 69.2(3) . .
O58 Eu3 O4 134.5(2) . .
N4 Eu3 O4 77.5(3) . .
O53 Eu3 C21 101.1(3) . .
O3 Eu3 C21 20.4(3) . .
O7 Eu3 C21 109.1(3) . .
O55 Eu3 C21 96.1(3) . .
O56 Eu3 C21 102.5(3) . .
O58 Eu3 C21 179.2(3) . .
N4 Eu3 C21 64.0(3) . .
O4 Eu3 C21 45.2(2) . .
O53 Eu3 Cd4 111.71(19) . .
O3 Eu3 Cd4 160.52(17) . .
O7 Eu3 Cd4 37.0(2) . .
O55 Eu3 Cd4 112.0(2) . .
O56 Eu3 Cd4 63.26(19) . .
O58 Eu3 Cd4 38.17(18) . .
N4 Eu3 Cd4 103.3(2) . .
O4 Eu3 Cd4 97.58(17) . .
C21 Eu3 Cd4 141.3(2) . .
O53 Eu3 Cd2 66.4(2) . .
O3 Eu3 Cd2 33.21(18) . .
O7 Eu3 Cd2 161.9(2) . .
O55 Eu3 Cd2 48.7(2) . .
O56 Eu3 Cd2 105.45(19) . .
O58 Eu3 Cd2 127.10(19) . .
N4 Eu3 Cd2 95.0(2) . .
O4 Eu3 Cd2 92.17(18) . .
C21 Eu3 Cd2 53.6(2) . .
Cd4 Eu3 Cd2 160.68(3) . .
O32 Eu4 O2 116.6(3) . .
O32 Eu4 O6 86.1(3) . .
O2 Eu4 O6 127.3(3) . .
O32 Eu4 O34 75.8(3) . .
O2 Eu4 O34 149.7(3) . .
O6 Eu4 O34 78.8(3) . .
O32 Eu4 O29 141.7(3) . .
O2 Eu4 O29 82.9(3) . .
O6 Eu4 O29 108.7(3) . .
O34 Eu4 O29 72.9(3) . .
O32 Eu4 O31 80.0(3) . .
O2 Eu4 O31 72.0(3) . .
O6 Eu4 O31 160.2(3) . .
O34 Eu4 O31 84.2(3) . .
O29 Eu4 O31 75.3(3) . .
O32 Eu4 O5 143.7(3) . .
O2 Eu4 O5 75.1(3) . .
O6 Eu4 O5 62.4(3) . .
O34 Eu4 O5 112.2(3) . .
O29 Eu4 O5 70.5(3) . .
O31 Eu4 O5 134.8(3) . .
O32 Eu4 N1 75.7(3) . .
O2 Eu4 N1 69.8(3) . .
O6 Eu4 N1 71.5(3) . .
O34 Eu4 N1 139.8(3) . .
O29 Eu4 N1 142.2(3) . .
O31 Eu4 N1 117.8(3) . .
O5 Eu4 N1 77.3(3) . .
O32 Eu4 Cd6 111.4(2) . .
O2 Eu4 Cd6 37.9(2) . .
O6 Eu4 Cd6 160.60(19) . .
O34 Eu4 Cd6 112.6(2) . .
O29 Eu4 Cd6 62.9(2) . .
O31 Eu4 Cd6 38.52(18) . .
O5 Eu4 Cd6 98.3(2) . .
N1 Eu4 Cd6 103.9(2) . .
O32 Eu4 Cd1 65.5(2) . .
O2 Eu4 Cd1 159.6(2) . .
O6 Eu4 Cd1 33.4(2) . .
O34 Eu4 Cd1 50.0(2) . .
O29 Eu4 Cd1 108.0(2) . .
O31 Eu4 Cd1 126.86(19) . .
O5 Eu4 Cd1 92.0(2) . .
N1 Eu4 Cd1 92.1(2) . .
Cd6 Eu4 Cd1 162.49(3) . .
O35 Cd1 O6 108.6(3) . .
O35 Cd1 O33 93.8(3) . .
O6 Cd1 O33 95.6(3) . .
O35 Cd1 N3 167.7(3) . .
O6 Cd1 N3 77.6(3) . .
O33 Cd1 N3 96.2(3) . .
O35 Cd1 O40 87.2(3) . .
O6 Cd1 O40 160.0(3) . .
O33 Cd1 O40 95.5(3) . .
N3 Cd1 O40 84.7(3) . .
O35 Cd1 O36 82.9(3) . .
O6 Cd1 O36 83.1(3) . .
O33 Cd1 O36 175.7(3) . .
N3 Cd1 O36 87.4(3) . .
O40 Cd1 O36 87.0(3) . .
O35 Cd1 Eu4 85.3(2) . .
O6 Cd1 Eu4 34.0(2) . .
O33 Cd1 Eu4 72.4(2) . .
N3 Cd1 Eu4 104.6(2) . .
O40 Cd1 Eu4 165.3(2) . .
O36 Cd1 Eu4 104.57(18) . .
O54 Cd2 O52 90.7(3) . .
O54 Cd2 O3 110.8(3) . .
O52 Cd2 O3 95.1(3) . .
O54 Cd2 N2 167.8(3) . .
O52 Cd2 N2 97.2(3) . .
O3 Cd2 N2 77.9(3) . .
O54 Cd2 O49 85.5(3) . .
O52 Cd2 O49 93.1(3) . .
O3 Cd2 O49 161.7(3) . .
N2 Cd2 O49 84.7(3) . .
O54 Cd2 O51 83.5(3) . .
O52 Cd2 O51 174.0(3) . .
O3 Cd2 O51 85.6(3) . .
N2 Cd2 O51 88.8(3) . .
O49 Cd2 O51 88.0(3) . .
O54 Cd2 Eu3 85.9(2) . .
O52 Cd2 Eu3 72.5(2) . .
O3 Cd2 Eu3 33.77(18) . .
N2 Cd2 Eu3 105.3(2) . .
O49 Cd2 Eu3 163.05(17) . .
O51 Cd2 Eu3 105.50(17) . .
O45 Cd3 O18 105.4(3) . .
O45 Cd3 N9 168.5(3) . .
O18 Cd3 N9 79.9(3) . .
O45 Cd3 O47 92.7(3) . .
O18 Cd3 O47 95.9(3) . .
N9 Cd3 O47 97.0(3) . .
O45 Cd3 O30 88.8(3) . 14
O18 Cd3 O30 163.1(3) . 14
N9 Cd3 O30 84.6(3) . 14
O47 Cd3 O30 92.6(3) . 14
O45 Cd3 O48 84.6(3) . .
O18 Cd3 O48 86.1(3) . .
N9 Cd3 O48 85.5(3) . .
O47 Cd3 O48 177.0(4) . .
O30 Cd3 O48 86.1(3) 14 .
O45 Cd3 Eu2 83.8(2) . .
O18 Cd3 Eu2 32.76(18) . .
N9 Cd3 Eu2 105.1(2) . .
O47 Cd3 Eu2 72.4(2) . .
O30 Cd3 Eu2 162.82(18) 14 .
O48 Cd3 Eu2 108.5(2) . .
O11 Cd4 N6 83.1(3) . .
O11 Cd4 O7 150.1(3) . .
N6 Cd4 O7 98.1(3) . .
O11 Cd4 O57 76.2(3) . .
N6 Cd4 O57 159.1(3) . .
O7 Cd4 O57 98.5(3) . .
O11 Cd4 O58 134.8(3) . .
N6 Cd4 O58 109.5(3) . .
O7 Cd4 O58 73.2(3) . .
O57 Cd4 O58 87.5(3) . .
O11 Cd4 O8 84.3(3) . .
N6 Cd4 O8 82.8(3) . .
O7 Cd4 O8 66.4(3) . .
O57 Cd4 O8 92.3(3) . .
O58 Cd4 O8 139.0(3) . .
O11 Cd4 Eu3 155.1(2) . .
N6 Cd4 Eu3 121.8(2) . .
O7 Cd4 Eu3 37.8(2) . .
O57 Cd4 Eu3 78.99(19) . .
O58 Cd4 Eu3 40.65(19) . .
O8 Cd4 Eu3 99.20(19) . .
O10 Cd5 O37 143.5(3) . .
O10 Cd5 O38 101.3(3) . .
O37 Cd5 O38 103.8(3) . .
O10 Cd5 O42 76.5(3) . .
O37 Cd5 O42 112.0(3) . .
O38 Cd5 O42 119.9(3) . .
O10 Cd5 O36 93.0(3) . .
O37 Cd5 O36 54.2(2) . .
O38 Cd5 O36 152.7(3) . .
O42 Cd5 O36 85.9(3) . .
O10 Cd5 O9 66.6(3) . .
O37 Cd5 O9 94.9(3) . .
O38 Cd5 O9 75.1(3) . .
O42 Cd5 O9 142.5(3) . .
O36 Cd5 O9 89.8(3) . .
O10 Cd5 O39 127.3(3) . .
O37 Cd5 O39 89.0(3) . .
O38 Cd5 O39 54.7(3) . .
O42 Cd5 O39 78.8(3) . .
O36 Cd5 O39 130.7(3) . .
O9 Cd5 O39 129.0(3) . .
O10 Cd5 C148 116.4(3) . .
O37 Cd5 C148 97.8(2) . .
O38 Cd5 C148 28.1(3) . .
O42 Cd5 C148 98.7(3) . .
O36 Cd5 C148 150.5(3) . .
O9 Cd5 C148 103.0(3) . .
O39 Cd5 C148 26.6(3) . .
O22 Cd6 N11 83.4(3) 14 14
O22 Cd6 O28 75.4(3) 14 .
N11 Cd6 O28 158.5(3) 14 .
O22 Cd6 O2 149.2(3) 14 .
N11 Cd6 O2 96.9(3) 14 .
O28 Cd6 O2 99.6(3) . .
O22 Cd6 O31 135.6(3) 14 .
N11 Cd6 O31 109.0(3) 14 .
O28 Cd6 O31 89.0(3) . .
O2 Cd6 O31 73.5(3) . .
O22 Cd6 O1 83.0(3) 14 .
N11 Cd6 O1 86.1(3) 14 .
O28 Cd6 O1 87.9(3) . .
O2 Cd6 O1 66.3(3) . .
O31 Cd6 O1 138.6(3) . .
O22 Cd6 Eu4 156.88(19) 14 .
N11 Cd6 Eu4 119.7(2) 14 .
O28 Cd6 Eu4 81.6(2) . .
O2 Cd6 Eu4 37.7(2) . .
O31 Cd6 Eu4 40.3(2) . .
O1 Cd6 Eu4 98.5(2) . .
O28 Cd7 O22 75.0(3) . 14
O28 Cd7 O25 108.8(4) . .
O22 Cd7 O25 96.3(3) 14 .
O28 Cd7 O27 118.3(3) . .
O22 Cd7 O27 146.0(3) 14 .
O25 Cd7 O27 107.0(3) . .
O28 Cd7 O21 142.5(3) . 14
O22 Cd7 O21 67.6(3) 14 14
O25 Cd7 O21 79.1(4) . 14
O27 Cd7 O21 92.4(3) . 14
O28 Cd7 O48 88.6(3) . 14
O22 Cd7 O48 95.0(3) 14 14
O25 Cd7 O48 161.1(3) . 14
O27 Cd7 O48 56.7(3) . 14
O21 Cd7 O48 91.4(3) 14 14
O28 Cd7 O26 77.6(3) . .
O22 Cd7 O26 127.3(3) 14 .
O25 Cd7 O26 52.5(4) . .
O27 Cd7 O26 86.8(3) . .
O21 Cd7 O26 128.5(3) 14 .
O48 Cd7 O26 128.4(3) 14 .
O28 Cd7 C136 104.3(3) . .
O22 Cd7 C136 122.6(3) 14 .
O25 Cd7 C136 134.2(3) . .
O27 Cd7 C136 27.6(3) . .
O21 Cd7 C136 93.3(3) 14 .
O48 Cd7 C136 29.2(3) 14 .
O26 Cd7 C136 107.4(3) . .
N5 Cd8 O10 82.3(3) . .
N5 Cd8 O42 159.7(3) . .
O10 Cd8 O42 77.6(3) . .
N5 Cd8 O14 97.3(3) . .
O10 Cd8 O14 149.6(3) . .
O42 Cd8 O14 98.6(2) . .
N5 Cd8 O41 110.3(3) . .
O10 Cd8 O41 135.8(3) . .
O42 Cd8 O41 86.5(3) . .
O14 Cd8 O41 73.0(3) . .
N5 Cd8 O13 87.4(3) . .
O10 Cd8 O13 83.1(3) . .
O42 Cd8 O13 87.3(3) . .
O14 Cd8 O13 66.5(2) . .
O41 Cd8 O13 137.6(3) . .
N5 Cd8 Eu2 121.4(3) . .
O10 Cd8 Eu2 156.3(2) . .
O42 Cd8 Eu2 78.74(18) . .
O14 Cd8 Eu2 37.81(18) . .
O41 Cd8 Eu2 40.31(19) . .
O13 Cd8 Eu2 97.41(17) . .
O23 Cd9 O69 76.7(3) . .
O23 Cd9 N12 80.8(3) . .
O69 Cd9 N12 156.7(3) . .
O23 Cd9 O19 150.5(2) . .
O69 Cd9 O19 99.3(3) . .
N12 Cd9 O19 97.3(3) . .
O23 Cd9 O50 136.7(3) . 14
O69 Cd9 O50 89.8(3) . 14
N12 Cd9 O50 110.9(3) . 14
O19 Cd9 O50 71.7(3) . 14
O23 Cd9 O20 85.1(2) . .
O69 Cd9 O20 88.2(3) . .
N12 Cd9 O20 83.9(3) . .
O19 Cd9 O20 65.5(2) . .
O50 Cd9 O20 136.2(3) 14 .
O23 Cd9 Eu1 156.58(17) . .
O69 Cd9 Eu1 80.09(19) . .
N12 Cd9 Eu1 122.6(3) . .
O19 Cd9 Eu1 37.70(17) . .
O50 Cd9 Eu1 39.8(2) 14 .
O20 Cd9 Eu1 96.98(18) . .
O64 Cd10 O15 109.2(3) . .
O64 Cd10 O66 90.2(3) . .
O15 Cd10 O66 94.6(3) . .
O64 Cd10 N8 168.1(3) . .
O15 Cd10 N8 80.3(3) . .
O66 Cd10 N8 96.3(3) . .
O64 Cd10 O59 89.3(3) . .
O15 Cd10 O59 157.3(3) . .
O66 Cd10 O59 98.6(3) . .
N8 Cd10 O59 79.9(3) . .
O64 Cd10 O63 84.8(3) . .
O15 Cd10 O63 82.8(3) . .
O66 Cd10 O63 173.2(3) . .
N8 Cd10 O63 89.5(3) . .
O59 Cd10 O63 86.0(3) . .
O64 Cd10 Eu1 84.6(2) . .
O15 Cd10 Eu1 33.5(2) . .
O66 Cd10 Eu1 71.93(19) . .
N8 Cd10 Eu1 106.8(2) . .
O59 Cd10 Eu1 168.65(18) . .
O63 Cd10 Eu1 102.9(2) . .
O23 Cd11 O71 98.3(3) . .
O23 Cd11 O69 75.8(2) . .
O71 Cd11 O69 106.7(3) . .
O23 Cd11 O72 141.1(3) . .
O71 Cd11 O72 109.9(3) . .
O69 Cd11 O72 118.5(3) . .
O23 Cd11 O51 92.7(2) . 14
O71 Cd11 O51 163.6(3) . 14
O69 Cd11 O51 87.8(3) . 14
O72 Cd11 O51 54.9(3) . 14
O23 Cd11 O24 67.4(2) . .
O71 Cd11 O24 82.0(3) . .
O69 Cd11 O24 143.1(2) . .
O72 Cd11 O24 90.0(3) . .
O51 Cd11 O24 91.1(3) 14 .
O23 Cd11 O70 133.7(3) . .
O71 Cd11 O70 53.5(3) . .
O69 Cd11 O70 79.0(3) . .
O72 Cd11 O70 85.1(3) . .
O51 Cd11 O70 124.5(3) 14 .
O24 Cd11 O70 129.6(3) . .
O23 Cd11 C178 118.5(2) . .
O71 Cd11 C178 137.4(2) . .
O69 Cd11 C178 102.7(2) . .
O72 Cd11 C178 27.6(2) . .
O51 Cd11 C178 27.4(2) 14 .
O24 Cd11 C178 92.6(3) . .
O70 Cd11 C178 104.5(3) . .
O23 Cd11 C180 116.8(2) . .
O71 Cd11 C180 27.0(3) . .
O69 Cd11 C180 91.6(2) . .
O72 Cd11 C180 99.6(2) . .
O51 Cd11 C180 149.4(3) 14 .
O24 Cd11 C180 107.1(3) . .
O70 Cd11 C180 26.6(3) . .
C178 Cd11 C180 124.7(3) . .
O11 Cd12 O62 142.3(3) . .
O11 Cd12 O57 75.7(3) . .
O62 Cd12 O57 118.7(3) . .
O11 Cd12 O60 98.2(3) . .
O62 Cd12 O60 113.8(3) . .
O57 Cd12 O60 94.8(3) . .
O11 Cd12 O63 94.6(3) . .
O62 Cd12 O63 54.3(3) . .
O57 Cd12 O63 88.4(3) . .
O60 Cd12 O63 167.1(3) . .
O11 Cd12 O12 67.2(3) . .
O62 Cd12 O12 93.4(3) . .
O57 Cd12 O12 142.8(3) . .
O60 Cd12 O12 88.1(3) . .
O63 Cd12 O12 96.9(3) . .
O11 Cd12 C168 117.2(3) . .
O62 Cd12 C168 99.7(3) . .
O57 Cd12 C168 83.4(3) . .
O60 Cd12 C168 25.6(3) . .
O63 Cd12 C168 143.7(3) . .
O12 Cd12 C168 110.8(3) . .
C8 N1 C9 114.3(11) . .
C8 N1 Eu4 127.1(9) . .
C9 N1 Eu4 118.3(7) . .
C15 N2 C14 116.0(10) . .
C15 N2 Cd2 125.4(7) . .
C14 N2 Cd2 118.6(8) . .
C30 N3 C31 114.1(11) . .
C30 N3 Cd1 125.8(9) . .
C31 N3 Cd1 119.7(8) . .
C37 N4 C36 113.7(11) . .
C37 N4 Eu3 128.1(8) . .
C36 N4 Eu3 117.8(8) . .
C52 N5 C53 117.3(11) . .
C52 N5 Cd8 126.0(9) . .
C53 N5 Cd8 116.5(8) . .
C59 N6 C58 117.2(11) . .
C59 N6 Cd4 126.5(8) . .
C58 N6 Cd4 116.2(7) . .
C74 N7 C75 114.4(8) . .
C74 N7 Eu2 125.7(6) . .
C75 N7 Eu2 118.7(5) . .
C81 N8 C80 114.1(7) . .
C81 N8 Cd10 124.7(5) . .
C80 N8 Cd10 121.1(5) . .
C96 N9 C97 117.4(7) . .
C96 N9 Cd3 123.8(5) . .
C97 N9 Cd3 118.7(5) . .
C103 N10 C102 112.0(6) . .
C103 N10 Eu1 127.0(5) . .
C102 N10 Eu1 119.6(4) . .
C118 N11 C119 115.6(7) . .
C118 N11 Cd6 126.4(5) . 14
C119 N11 Cd6 118.0(5) . 14
C125 N12 C124 119.4(7) . .
C125 N12 Cd9 126.4(6) . .
C124 N12 Cd9 113.3(6) . .
C2 O1 C1 117.4(10) . .
C2 O1 Cd6 113.8(7) . .
C1 O1 Cd6 123.5(8) . .
C7 O2 Eu4 135.7(8) . .
C7 O2 Cd6 118.1(8) . .
Eu4 O2 Cd6 104.4(3) . .
C21 O3 Cd2 125.0(7) . .
C21 O3 Eu3 121.8(6) . .
Cd2 O3 Eu3 113.0(3) . .
C20 O4 C22 114.8(9) . .
C20 O4 Eu3 117.3(6) . .
C22 O4 Eu3 126.7(7) . .
C24 O5 C23 122.0(10) . .
C24 O5 Eu4 114.2(7) . .
C23 O5 Eu4 123.1(8) . .
C29 O6 Cd1 122.9(8) . .
C29 O6 Eu4 124.5(8) . .
Cd1 O6 Eu4 112.6(3) . .
C43 O7 Cd4 119.4(7) . .
C43 O7 Eu3 134.2(7) . .
Cd4 O7 Eu3 105.2(4) . .
C42 O8 C44 117.4(12) . .
C42 O8 Cd4 112.7(8) . .
C44 O8 Cd4 123.9(8) . .
C46 O9 C45 114.2(10) . .
C46 O9 Cd5 115.3(7) . .
C45 O9 Cd5 119.9(7) . .
C51 O10 Cd5 122.3(7) . .
C51 O10 Cd8 132.0(7) . .
Cd5 O10 Cd8 104.2(3) . .
C65 O11 Cd4 129.3(5) . .
C65 O11 Cd12 123.6(5) . .
Cd4 O11 Cd12 105.5(3) . .
C64 O12 C66 118.0(8) . .
C64 O12 Cd12 117.7(5) . .
C66 O12 Cd12 120.9(6) . .
C68 O13 C67 116.6(7) . .
C68 O13 Cd8 115.1(5) . .
C67 O13 Cd8 127.1(5) . .
C73 O14 Cd8 119.6(5) . .
C73 O14 Eu2 130.8(5) . .
Cd8 O14 Eu2 105.3(3) . .
C87 O15 Cd10 122.4(6) . .
C87 O15 Eu1 122.8(6) . .
Cd10 O15 Eu1 114.7(3) . .
C86 O16 C88 117.2(7) . .
C86 O16 Eu1 114.1(4) . .
C88 O16 Eu1 128.3(6) . .
C90 O17 C89 114.6(7) . .
C90 O17 Eu2 113.0(4) . .
C89 O17 Eu2 129.9(6) . .
C95 O18 Cd3 123.0(6) . .
C95 O18 Eu2 122.1(6) . .
Cd3 O18 Eu2 114.9(3) . .
C109 O19 Cd9 124.0(5) . .
C109 O19 Eu1 126.3(5) . .
Cd9 O19 Eu1 105.7(3) . .
C108 O20 C110 116.5(7) . .
C108 O20 Cd9 115.5(4) . .
C110 O20 Cd9 124.4(5) . .
C111 O21 C112 114.2(7) . .
C111 O21 Cd7 120.0(6) . 14
C112 O21 Cd7 117.1(5) . 14
C117 O22 Cd6 131.5(5) . 14
C117 O22 Cd7 122.9(5) . 14
Cd6 O22 Cd7 105.2(3) 14 14
C131 O23 Cd9 133.3(5) . .
C131 O23 Cd11 119.8(5) . .
Cd9 O23 Cd11 104.4(3) . .
C130 O24 C132 118.6(7) . .
C130 O24 Cd11 113.3(5) . .
C132 O24 Cd11 119.9(5) . .
C134 O25 Cd7 100.1(7) . .
C134 O26 Cd7 83.5(6) . .
C136 O27 Cd7 94.6(6) . .
C138 O28 Cd7 134.2(5) . .
C138 O28 Cd6 119.9(5) . .
Cd7 O28 Cd6 104.4(3) . .
C138 O29 Eu4 142.8(6) . .
C140 O30 Cd3 136.4(5) . 14
C140 O31 Cd6 100.4(5) . .
C140 O31 Eu4 147.4(5) . .
Cd6 O31 Eu4 101.1(3) . .
C142 O32 Eu4 142.1(6) . .
C142 O33 Cd1 131.1(5) . .
C144 O34 Eu4 163.6(6) . .
C144 O35 Cd1 112.4(5) . .
C146 O36 Cd1 133.3(6) . .
C146 O36 Cd5 91.3(6) . .
Cd1 O36 Cd5 135.1(3) . .
C146 O37 Cd5 100.0(5) . .
C148 O38 Cd5 94.7(6) . .
C148 O39 Cd5 85.8(5) . .
C152 O40 Cd1 125.2(6) . .
C152 O41 Cd8 106.4(5) . .
C152 O41 Eu2 142.7(5) . .
Cd8 O41 Eu2 101.5(3) . .
C150 O42 Cd8 124.9(6) . .
C150 O42 Cd5 133.2(6) . .
Cd8 O42 Cd5 101.5(3) . .
C150 O43 Eu2 142.7(6) . .
C154 O44 Eu2 166.5(7) . .
C154 O45 Cd3 108.9(6) . .
C156 O46 Eu2 141.2(6) . .
C156 O47 Cd3 128.6(6) . .
C136 O48 Cd3 135.7(6) 14 .
C136 O48 Cd7 88.3(6) 14 14
Cd3 O48 Cd7 135.9(3) . 14
C158 O49 Cd2 135.2(6) . .
C158 O50 Cd9 100.0(5) . 14
C158 O50 Eu1 146.4(5) . 14
Cd9 O50 Eu1 102.5(3) 14 14
C178 O51 Cd2 133.9(5) 14 .
C178 O51 Cd11 90.5(5) 14 14
Cd2 O51 Cd11 135.6(3) . 14
C160 O52 Cd2 130.8(6) . .
C160 O53 Eu3 139.8(6) . .
C162 O54 Cd2 108.6(6) . .
C162 O55 Eu3 167.7(7) . .
C166 O56 Eu3 139.3(5) . .
C166 O57 Cd12 133.5(6) . .
C166 O57 Cd4 122.3(6) . .
Cd12 O57 Cd4 102.6(3) . .
C164 O58 Cd4 107.4(5) . .
C164 O58 Eu3 141.8(6) . .
Cd4 O58 Eu3 101.2(3) . .
C164 O59 Cd10 129.0(6) . .
C168 O60 Cd12 98.8(7) . .
C170 O62 Cd12 99.3(6) . .
C170 O63 Cd12 92.5(6) . .
C170 O63 Cd10 132.4(6) . .
Cd12 O63 Cd10 135.1(4) . .
C172 O64 Cd10 108.7(6) . .
C172 O65 Eu1 164.8(6) . .
C174 O66 Cd10 131.7(5) . .
C174 O67 Eu1 140.7(6) . .
C176 O68 Eu1 143.2(6) . .
C176 O69 Cd9 119.7(5) . .
C176 O69 Cd11 136.1(5) . .
Cd9 O69 Cd11 103.1(3) . .
C180 O70 Cd11 84.5(6) . .
C180 O71 Cd11 97.1(5) . .
C178 O72 Cd11 94.2(5) . .
O1 C1 H1A 109.5 . .
O1 C1 H1B 109.5 . .
H1A C1 H1B 109.5 . .
O1 C1 H1C 109.5 . .
H1A C1 H1C 109.5 . .
H1B C1 H1C 109.5 . .
O1 C2 C7 115.4(11) . .
O1 C2 C3 126.0(12) . .
C7 C2 C3 118.6(13) . .
C4 C3 C2 121.2(13) . .
C4 C3 H3A 119.4 . .
C2 C3 H3A 119.4 . .
C5 C4 C3 120.4(13) . .
C5 C4 H4A 119.8 . .
C3 C4 H4A 119.8 . .
C4 C5 C6 117.9(13) . .
C4 C5 H5A 121.1 . .
C6 C5 H5A 121.1 . .
C7 C6 C5 123.1(12) . .
C7 C6 C8 123.7(12) . .
C5 C6 C8 113.2(12) . .
O2 C7 C6 121.4(11) . .
O2 C7 C2 120.1(11) . .
C6 C7 C2 118.5(11) . .
N1 C8 C6 127.4(13) . .
N1 C8 H8A 116.3 . .
C6 C8 H8A 116.3 . .
N1 C9 C10 109.5(10) . .
N1 C9 H9A 109.8 . .
C10 C9 H9A 109.8 . .
N1 C9 H9B 109.8 . .
C10 C9 H9B 109.8 . .
H9A C9 H9B 108.2 . .
C9 C10 C11 113.9(10) . .
C9 C10 H10A 108.8 . .
C11 C10 H10A 108.8 . .
C9 C10 H10B 108.8 . .
C11 C10 H10B 108.8 . .
H10A C10 H10B 107.7 . .
C10 C11 C12 109.1(10) . .
C10 C11 H11B 109.9 . .
C12 C11 H11B 109.9 . .
C10 C11 H11C 109.9 . .
C12 C11 H11C 109.9 . .
H11B C11 H11C 108.3 . .
C13 C12 C11 113.0(9) . .
C13 C12 H12A 109.0 . .
C11 C12 H12A 109.0 . .
C13 C12 H12B 109.0 . .
C11 C12 H12B 109.0 . .
H12A C12 H12B 107.8 . .
C14 C13 C12 113.4(9) . .
C14 C13 H13A 108.9 . .
C12 C13 H13A 108.9 . .
C14 C13 H13B 108.9 . .
C12 C13 H13B 108.9 . .
H13A C13 H13B 107.7 . .
N2 C14 C13 108.3(8) . .
N2 C14 H14A 110.0 . .
C13 C14 H14A 110.0 . .
N2 C14 H14B 110.0 . .
C13 C14 H14B 110.0 . .
H14A C14 H14B 108.4 . .
N2 C15 C16 129.2(11) . .
N2 C15 H15A 115.4 . .
C16 C15 H15A 115.4 . .
C17 C16 C21 118.0(11) . .
C17 C16 C15 119.3(11) . .
C21 C16 C15 122.7(11) . .
C18 C17 C16 121.6(12) . .
C18 C17 H17A 119.2 . .
C16 C17 H17A 119.2 . .
C19 C18 C17 121.8(13) . .
C19 C18 H18A 119.1 . .
C17 C18 H18A 119.1 . .
C20 C19 C18 119.2(13) . .
C20 C19 H19A 120.4 . .
C18 C19 H19A 120.4 . .
C19 C20 O4 128.1(11) . .
C19 C20 C21 122.2(12) . .
O4 C20 C21 109.6(10) . .
O3 C21 C16 124.0(10) . .
O3 C21 C20 119.0(10) . .
C16 C21 C20 116.9(11) . .
O3 C21 Eu3 37.8(5) . .
C16 C21 Eu3 152.7(8) . .
C20 C21 Eu3 84.8(7) . .
O4 C22 H22A 109.5 . .
O4 C22 H22B 109.5 . .
H22A C22 H22B 109.5 . .
O4 C22 H22C 109.5 . .
H22A C22 H22C 109.5 . .
H22B C22 H22C 109.5 . .
O5 C23 H23A 109.5 . .
O5 C23 H23B 109.5 . .
H23A C23 H23B 109.5 . .
O5 C23 H23C 109.5 . .
H23A C23 H23C 109.5 . .
H23B C23 H23C 109.5 . .
O5 C24 C25 126.9(13) . .
O5 C24 C29 115.7(13) . .
C25 C24 C29 117.4(14) . .
C26 C25 C24 124.2(14) . .
C26 C25 H25A 117.9 . .
C24 C25 H25A 117.9 . .
C25 C26 C27 120.1(15) . .
C25 C26 H26A 119.9 . .
C27 C26 H26A 119.9 . .
C28 C27 C26 116.2(14) . .
C28 C27 H27A 108.2 . .
C26 C27 H27A 108.2 . .
C28 C27 H27B 108.2 . .
C26 C27 H27B 108.2 . .
H27A C27 H27B 107.4 . .
C29 C28 C27 123.2(13) . .
C29 C28 C30 122.7(12) . .
C27 C28 C30 113.2(13) . .
O6 C29 C28 127.8(12) . .
O6 C29 C24 113.9(13) . .
C28 C29 C24 118.2(13) . .
N3 C30 C28 126.4(12) . .
N3 C30 H30A 116.8 . .
C28 C30 H30A 116.8 . .
N3 C31 C32 108.3(10) . .
N3 C31 H31A 110.0 . .
C32 C31 H31A 110.0 . .
N3 C31 H31B 110.0 . .
C32 C31 H31B 110.0 . .
H31A C31 H31B 108.4 . .
C33 C32 C31 109.7(10) . .
C33 C32 H32A 109.7 . .
C31 C32 H32A 109.7 . .
C33 C32 H32B 109.7 . .
C31 C32 H32B 109.7 . .
H32A C32 H32B 108.2 . .
C34 C33 C32 111.8(11) . .
C34 C33 H33A 109.2 . .
C32 C33 H33A 109.2 . .
C34 C33 H33B 109.2 . .
C32 C33 H33B 109.2 . .
H33A C33 H33B 107.9 . .
C35 C34 C33 110.5(10) . .
C35 C34 H34A 109.5 . .
C33 C34 H34A 109.5 . .
C35 C34 H34B 109.5 . .
C33 C34 H34B 109.5 . .
H34A C34 H34B 108.1 . .
C34 C35 C36 115.2(10) . .
C34 C35 H35A 108.5 . .
C36 C35 H35A 108.5 . .
C34 C35 H35B 108.5 . .
C36 C35 H35B 108.5 . .
H35A C35 H35B 107.5 . .
N4 C36 C35 109.5(9) . .
N4 C36 H36A 109.8 . .
C35 C36 H36A 109.8 . .
N4 C36 H36B 109.8 . .
C35 C36 H36B 109.8 . .
H36A C36 H36B 108.2 . .
N4 C37 C38 129.6(12) . .
N4 C37 H37A 115.2 . .
C38 C37 H37A 115.2 . .
C39 C38 C43 122.2(13) . .
C39 C38 C37 117.6(12) . .
C43 C38 C37 120.1(11) . .
C40 C39 C38 120.0(15) . .
C40 C39 H39A 107.3 . .
C38 C39 H39A 107.3 . .
C40 C39 H39B 107.3 . .
C38 C39 H39B 107.3 . .
H39A C39 H39B 106.9 . .
C41 C40 C39 118.2(18) . .
C41 C40 H40A 120.9 . .
C39 C40 H40A 120.9 . .
C40 C41 C42 124.3(16) . .
C40 C41 H41A 117.8 . .
C42 C41 H41A 117.8 . .
O8 C42 C41 125.8(14) . .
O8 C42 C43 113.0(13) . .
C41 C42 C43 121.1(14) . .
O7 C43 C38 124.3(11) . .
O7 C43 C42 121.9(12) . .
C38 C43 C42 113.7(13) . .
O8 C44 H44A 109.5 . .
O8 C44 H44B 109.5 . .
H44A C44 H44B 109.5 . .
O8 C44 H44C 109.5 . .
H44A C44 H44C 109.5 . .
H44B C44 H44C 109.5 . .
O9 C45 H45A 109.5 . .
O9 C45 H45B 109.5 . .
H45A C45 H45B 109.5 . .
O9 C45 H45C 109.5 . .
H45A C45 H45C 109.5 . .
H45B C45 H45C 109.5 . .
C47 C46 O9 123.1(12) . .
C47 C46 C51 124.7(14) . .
O9 C46 C51 111.9(12) . .
C46 C47 C48 116.9(14) . .
C46 C47 H47A 121.6 . .
C48 C47 H47A 121.6 . .
C47 C48 C49 123.0(15) . .
C47 C48 H48B 118.5 . .
C49 C48 H48B 118.5 . .
C48 C49 C50 120.8(16) . .
C48 C49 H49A 119.6 . .
C50 C49 H49A 119.6 . .
C49 C50 C51 117.9(13) . .
C49 C50 C52 117.1(14) . .
C51 C50 C52 125.0(13) . .
O10 C51 C46 120.0(12) . .
O10 C51 C50 123.4(11) . .
C46 C51 C50 116.6(13) . .
N5 C52 C50 130.5(13) . .
N5 C52 H52A 114.7 . .
C50 C52 H52A 114.7 . .
C54 C53 N5 108.0(11) . .
C54 C53 H53A 110.1 . .
N5 C53 H53A 110.1 . .
C54 C53 H53B 110.1 . .
N5 C53 H53B 110.1 . .
H53A C53 H53B 108.4 . .
C53 C54 C55 118.5(14) . .
C53 C54 H54A 107.7 . .
C55 C54 H54A 107.7 . .
C53 C54 H54B 107.7 . .
C55 C54 H54B 107.7 . .
H54A C54 H54B 107.1 . .
C56 C55 C54 110.2(15) . .
C56 C55 H55A 109.6 . .
C54 C55 H55A 109.6 . .
C56 C55 H55B 109.6 . .
C54 C55 H55B 109.6 . .
H55A C55 H55B 108.1 . .
C55 C56 C57 111.4(14) . .
C55 C56 H56A 109.3 . .
C57 C56 H56A 109.3 . .
C55 C56 H56B 109.3 . .
C57 C56 H56B 109.3 . .
H56A C56 H56B 108.0 . .
C58 C57 C56 109.2(13) . .
C58 C57 H57A 109.8 . .
C56 C57 H57A 109.8 . .
C58 C57 H57B 109.8 . .
C56 C57 H57B 109.8 . .
H57A C57 H57B 108.3 . .
C57 C58 N6 112.2(12) . .
C57 C58 H58A 109.2 . .
N6 C58 H58A 109.2 . .
C57 C58 H58B 109.2 . .
N6 C58 H58B 109.2 . .
H58A C58 H58B 107.9 . .
N6 C59 C60 129.5(11) . .
N6 C59 H59A 115.2 . .
C60 C59 H59A 115.2 . .
C65 C60 C61 120.2(12) . .
C65 C60 C59 124.8(9) . .
C61 C60 C59 114.9(11) . .
C62 C61 C60 120.9(13) . .
C62 C61 H61A 119.6 . .
C60 C61 H61A 119.6 . .
C63 C62 C61 122.4(14) . .
C63 C62 H62A 118.8 . .
C61 C62 H62A 118.8 . .
C62 C63 C64 119.3(13) . .
C62 C63 H63A 120.4 . .
C64 C63 H63A 120.4 . .
O12 C64 C63 126.3(11) . .
O12 C64 C65 113.7(10) . .
C63 C64 C65 120.1(12) . .
O11 C65 C60 126.0(10) . .
O11 C65 C64 116.8(11) . .
C60 C65 C64 117.1(11) . .
O12 C66 H66A 109.5 . .
O12 C66 H66B 109.5 . .
H66A C66 H66B 109.5 . .
O12 C66 H66C 109.5 . .
H66A C66 H66C 109.5 . .
H66B C66 H66C 109.5 . .
O13 C67 H67A 109.5 . .
O13 C67 H67B 109.5 . .
H67A C67 H67B 109.5 . .
O13 C67 H67C 109.5 . .
H67A C67 H67C 109.5 . .
H67B C67 H67C 109.5 . .
O13 C68 C73 114.1(9) . .
O13 C68 C69 124.0(10) . .
C73 C68 C69 121.9(11) . .
C70 C69 C68 121.9(12) . .
C70 C69 H69A 106.9 . .
C68 C69 H69A 106.9 . .
C70 C69 H69B 106.9 . .
C68 C69 H69B 106.9 . .
H69A C69 H69B 106.7 . .
C71 C70 C69 114.7(14) . .
C71 C70 H70A 122.7 . .
C69 C70 H70A 122.7 . .
C72 C71 C70 123.3(15) . .
C72 C71 H71A 118.4 . .
C70 C71 H71A 118.4 . .
C71 C72 C73 122.1(12) . .
C71 C72 C74 115.5(12) . .
C73 C72 C74 122.3(12) . .
O14 C73 C68 121.1(9) . .
O14 C73 C72 122.5(9) . .
C68 C73 C72 116.0(11) . .
N7 C74 C72 126.4(12) . .
N7 C74 H74A 116.8 . .
C72 C74 H74A 116.8 . .
N7 C75 C76 107.1(8) . .
N7 C75 H75A 110.3 . .
C76 C75 H75A 110.3 . .
N7 C75 H75B 110.3 . .
C76 C75 H75B 110.3 . .
H75A C75 H75B 108.5 . .
C77 C76 C75 109.9(9) . .
C77 C76 H76A 109.7 . .
C75 C76 H76A 109.7 . .
C77 C76 H76B 109.7 . .
C75 C76 H76B 109.7 . .
H76A C76 H76B 108.2 . .
C78 C77 C76 110.7(9) . .
C78 C77 H77A 109.5 . .
C76 C77 H77A 109.5 . .
C78 C77 H77B 109.5 . .
C76 C77 H77B 109.5 . .
H77A C77 H77B 108.1 . .
C79 C78 C77 115.6(10) . .
C79 C78 H78A 108.4 . .
C77 C78 H78A 108.4 . .
C79 C78 H78B 108.4 . .
C77 C78 H78B 108.4 . .
H78A C78 H78B 107.4 . .
C78 C79 C80 112.1(9) . .
C78 C79 H79A 109.2 . .
C80 C79 H79A 109.2 . .
C78 C79 H79B 109.2 . .
C80 C79 H79B 109.2 . .
H79A C79 H79B 107.9 . .
N8 C80 C79 109.5(8) . .
N8 C80 H80A 109.8 . .
C79 C80 H80A 109.8 . .
N8 C80 H80B 109.8 . .
C79 C80 H80B 109.8 . .
H80A C80 H80B 108.2 . .
N8 C81 C82 126.0(10) . .
N8 C81 H81A 117.0 . .
C82 C81 H81A 117.0 . .
C83 C82 C87 120.3(11) . .
C83 C82 C81 116.4(11) . .
C87 C82 C81 123.3(10) . .
C84 C83 C82 121.1(12) . .
C84 C83 H83A 119.5 . .
C82 C83 H83A 119.5 . .
C85 C84 C83 120.0(12) . .
C85 C84 H84A 120.0 . .
C83 C84 H84A 120.0 . .
C84 C85 C86 123.6(11) . .
C84 C85 H85A 118.2 . .
C86 C85 H85A 118.2 . .
O16 C86 C85 127.7(9) . .
O16 C86 C87 114.2(10) . .
C85 C86 C87 118.1(11) . .
O15 C87 C82 127.4(10) . .
O15 C87 C86 115.6(11) . .
C82 C87 C86 116.9(10) . .
O16 C88 H88A 109.5 . .
O16 C88 H88B 109.5 . .
H88A C88 H88B 109.5 . .
O16 C88 H88C 109.5 . .
H88A C88 H88C 109.5 . .
H88B C88 H88C 109.5 . .
O17 C89 H89A 109.5 . .
O17 C89 H89B 109.5 . .
H89A C89 H89B 109.5 . .
O17 C89 H89C 109.5 . .
H89A C89 H89C 109.5 . .
H89B C89 H89C 109.5 . .
C91 C90 O17 126.4(11) . .
C91 C90 C95 122.3(13) . .
O17 C90 C95 111.1(10) . .
C90 C91 C92 121.9(13) . .
C90 C91 H91A 119.0 . .
C92 C91 H91A 119.0 . .
C91 C92 C93 118.3(13) . .
C91 C92 H92A 120.8 . .
C93 C92 H92A 120.8 . .
C92 C93 C94 120.8(13) . .
C92 C93 H93A 119.6 . .
C94 C93 H93A 119.6 . .
C95 C94 C93 121.0(12) . .
C95 C94 C96 123.1(12) . .
C93 C94 C96 115.4(11) . .
O18 C95 C94 126.4(11) . .
O18 C95 C90 118.2(10) . .
C94 C95 C90 115.4(12) . .
O18 C95 Eu2 37.8(4) . .
C94 C95 Eu2 152.6(8) . .
C90 C95 Eu2 84.4(7) . .
N9 C96 C94 128.1(11) . .
N9 C96 H96A 115.9 . .
C94 C96 H96A 115.9 . .
N9 C97 C98 114.8(8) . .
N9 C97 H97A 108.6 . .
C98 C97 H97A 108.6 . .
N9 C97 H97B 108.6 . .
C98 C97 H97B 108.6 . .
H97A C97 H97B 107.6 . .
C97 C98 C99 112.2(9) . .
C97 C98 H98A 109.2 . .
C99 C98 H98A 109.2 . .
C97 C98 H98B 109.2 . .
C99 C98 H98B 109.2 . .
H98A C98 H98B 107.9 . .
C98 C99 C100 114.0(9) . .
C98 C99 H99A 108.7 . .
C100 C99 H99A 108.7 . .
C98 C99 H99B 108.7 . .
C100 C99 H99B 108.7 . .
H99A C99 H99B 107.6 . .
C99 C100 C101 110.2(9) . .
C99 C100 H10C 109.6 . .
C101 C100 H10C 109.6 . .
C99 C100 H10D 109.6 . .
C101 C100 H10D 109.6 . .
H10C C100 H10D 108.1 . .
C102 C101 C100 109.6(9) . .
C102 C101 H10E 109.7 . .
C100 C101 H10E 109.7 . .
C102 C101 H10F 109.7 . .
C100 C101 H10F 109.7 . .
H10E C101 H10F 108.2 . .
N10 C102 C101 108.0(8) . .
N10 C102 H10G 110.1 . .
C101 C102 H10G 110.1 . .
N10 C102 H10H 110.1 . .
C101 C102 H10H 110.1 . .
H10G C102 H10H 108.4 . .
N10 C103 C104 123.5(9) . .
N10 C103 H10I 118.2 . .
C104 C103 H10I 118.2 . .
C109 C104 C105 119.1(10) . .
C109 C104 C103 127.3(10) . .
C105 C104 C103 113.6(10) . .
C106 C105 C104 118.8(11) . .
C106 C105 H10J 120.6 . .
C104 C105 H10J 120.6 . .
C105 C106 C107 122.0(11) . .
C105 C106 H10K 119.0 . .
C107 C106 H10K 119.0 . .
C108 C107 C106 119.8(12) . .
C108 C107 H10L 120.1 . .
C106 C107 H10L 120.1 . .
C107 C108 C109 120.6(12) . .
C107 C108 O20 125.0(11) . .
C109 C108 O20 114.3(9) . .
C104 C109 O19 122.8(10) . .
C104 C109 C108 119.3(10) . .
O19 C109 C108 117.4(10) . .
O20 C110 H11D 109.5 . .
O20 C110 H11E 109.5 . .
H11D C110 H11E 109.5 . .
O20 C110 H11F 109.5 . .
H11D C110 H11F 109.5 . .
H11E C110 H11F 109.5 . .
O21 C111 H11G 109.5 . .
O21 C111 H11H 109.5 . .
H11G C111 H11H 109.5 . .
O21 C111 H11I 109.5 . .
H11G C111 H11I 109.5 . .
H11H C111 H11I 109.5 . .
C113 C112 C117 127.4(12) . .
C113 C112 O21 122.1(11) . .
C117 C112 O21 110.4(10) . .
C112 C113 C114 117.4(13) . .
C112 C113 H11J 121.3 . .
C114 C113 H11J 121.3 . .
C115 C114 C113 115.5(13) . .
C115 C114 H11K 122.3 . .
C113 C114 H11K 122.2 . .
C114 C115 C116 127.6(12) . .
C114 C115 H11L 116.2 . .
C116 C115 H11L 116.2 . .
C118 C116 C115 117.8(11) . .
C118 C116 C117 126.4(11) . .
C115 C116 C117 115.4(11) . .
O22 C117 C112 120.8(11) . .
O22 C117 C116 122.8(10) . .
C112 C117 C116 116.4(11) . .
N11 C118 C116 129.2(10) . .
N11 C118 H11M 115.4 . .
C116 C118 H11M 115.4 . .
N11 C119 C120 110.7(9) . .
N11 C119 H11N 109.5 . .
C120 C119 H11N 109.5 . .
N11 C119 H11O 109.5 . .
C120 C119 H11O 109.5 . .
H11N C119 H11O 108.1 . .
C121 C120 C119 114.1(12) . .
C121 C120 H12C 108.7 . .
C119 C120 H12C 108.7 . .
C121 C120 H12D 108.7 . .
C119 C120 H12D 108.7 . .
H12C C120 H12D 107.6 . .
C122 C121 C120 112.7(12) . .
C122 C121 H12E 109.1 . .
C120 C121 H12E 109.1 . .
C122 C121 H12F 109.1 . .
C120 C121 H12F 109.1 . .
H12E C121 H12F 107.8 . .
C121 C122 C123 111.5(11) . .
C121 C122 H12G 109.3 . .
C123 C122 H12G 109.3 . .
C121 C122 H12H 109.3 . .
C123 C122 H12H 109.3 . .
H12G C122 H12H 108.0 . .
C124 C123 C122 111.2(10) . .
C124 C123 H12I 109.4 . .
C122 C123 H12I 109.4 . .
C124 C123 H12J 109.4 . .
C122 C123 H12J 109.4 . .
H12I C123 H12J 108.0 . .
C123 C124 N12 108.1(9) . .
C123 C124 H12K 110.1 . .
N12 C124 H12K 110.1 . .
C123 C124 H12L 110.1 . .
N12 C124 H12L 110.1 . .
H12K C124 H12L 108.4 . .
N12 C125 C126 132.2(10) . .
N12 C125 H12M 113.9 . .
C126 C125 H12M 113.9 . .
C127 C126 C131 121.8(12) . .
C127 C126 C125 115.8(11) . .
C131 C126 C125 122.3(11) . .
C126 C127 C128 122.0(13) . .
C126 C127 H12N 119.0 . .
C128 C127 H12N 119.0 . .
C127 C128 C129 118.3(13) . .
C127 C128 H12O 120.8 . .
C129 C128 H12O 120.8 . .
C130 C129 C128 117.7(12) . .
C130 C129 H12P 107.9 . .
C128 C129 H12P 107.9 . .
C130 C129 H12Q 107.9 . .
C128 C129 H12Q 107.9 . .
H12P C129 H12Q 107.2 . .
C131 C130 O24 115.0(9) . .
C131 C130 C129 123.8(11) . .
O24 C130 C129 121.1(10) . .
O23 C131 C130 120.6(10) . .
O23 C131 C126 123.3(10) . .
C130 C131 C126 116.1(11) . .
O24 C132 H13C 109.5 . .
O24 C132 H13D 109.5 . .
H13C C132 H13D 109.5 . .
O24 C132 H13E 109.5 . .
H13C C132 H13E 109.5 . .
H13D C132 H13E 109.5 . .
C134 C133 H13F 109.5 . .
C134 C133 H13G 109.5 . .
H13F C133 H13G 109.5 . .
C134 C133 H13H 109.5 . .
H13F C133 H13H 109.5 . .
H13G C133 H13H 109.5 . .
O25 C134 O26 123.2(11) . .
O25 C134 C133 119.4(15) . .
O26 C134 C133 117.3(14) . .
C136 C135 H13I 109.5 . .
C136 C135 H13J 109.5 . .
H13I C135 H13J 109.5 . .
C136 C135 H13K 109.5 . .
H13I C135 H13K 109.5 . .
H13J C135 H13K 109.5 . .
O27 C136 O48 120.2(10) . 14
O27 C136 C135 120.1(11) . .
O48 C136 C135 119.6(12) 14 .
O27 C136 Cd7 57.8(5) . .
O48 C136 Cd7 62.5(5) 14 .
C135 C136 Cd7 172.4(11) . .
C138 C137 H13M 109.5 . .
C138 C137 H13N 109.5 . .
H13M C137 H13N 109.5 . .
C138 C137 H13O 109.5 . .
H13M C137 H13O 109.5 . .
H13N C137 H13O 109.5 . .
O28 C138 O29 125.2(9) . .
O28 C138 C137 116.0(10) . .
O29 C138 C137 118.8(11) . .
C140 C139 H13P 109.5 . .
C140 C139 H13Q 109.5 . .
H13P C139 H13Q 109.5 . .
C140 C139 H13R 109.5 . .
H13P C139 H13R 109.5 . .
H13Q C139 H13R 109.5 . .
O30 C140 O31 127.5(9) . .
O30 C140 C139 116.0(9) . .
O31 C140 C139 116.5(9) . .
C142 C141 H14C 109.5 . .
C142 C141 H14D 109.5 . .
H14C C141 H14D 109.5 . .
C142 C141 H14E 109.5 . .
H14C C141 H14E 109.5 . .
H14D C141 H14E 109.5 . .
O32 C142 O33 123.6(10) . .
O32 C142 C141 117.9(11) . .
O33 C142 C141 118.0(11) . .
C144 C143 H14F 109.5 . .
C144 C143 H14G 109.5 . .
H14F C143 H14G 109.5 . .
C144 C143 H14H 109.5 . .
H14F C143 H14H 109.5 . .
H14G C143 H14H 109.5 . .
O35 C144 O34 121.5(10) . .
O35 C144 C143 124.1(11) . .
O34 C144 C143 114.3(12) . .
C146 C145 H14I 109.5 . .
C146 C145 H14J 109.5 . .
H14I C145 H14J 109.5 . .
C146 C145 H14K 109.5 . .
H14I C145 H14K 109.5 . .
H14J C145 H14K 109.5 . .
O36 C146 O37 114.2(10) . .
O36 C146 C145 125.5(10) . .
O37 C146 C145 120.3(10) . .
C148 C147 H14L 109.5 . .
C148 C147 H14M 109.5 . .
H14L C147 H14M 109.5 . .
C148 C147 H14N 109.5 . .
H14L C147 H14N 109.5 . .
H14M C147 H14N 109.5 . .
O39 C148 O38 124.7(10) . .
O39 C148 C147 119.9(10) . .
O38 C148 C147 115.2(11) . .
O39 C148 Cd5 67.6(5) . .
O38 C148 Cd5 57.2(4) . .
C147 C148 Cd5 172.4(9) . .
C150 C149 H14O 109.5 . .
C150 C149 H14P 109.5 . .
H14O C149 H14P 109.5 . .
C150 C149 H14Q 109.5 . .
H14O C149 H14Q 109.5 . .
H14P C149 H14Q 109.5 . .
O42 C150 O43 123.6(11) . .
O42 C150 C149 119.9(11) . .
O43 C150 C149 116.4(10) . .
C152 C151 H15B 109.5 . .
C152 C151 H15C 109.5 . .
H15B C151 H15C 109.5 . .
C152 C151 H15D 109.5 . .
H15B C151 H15D 109.5 . .
H15C C151 H15D 109.5 . .
O40 C152 O41 110.9(9) . .
O40 C152 C151 129.8(10) . .
O41 C152 C151 119.3(10) . .
C154 C153 H15E 109.5 . .
C154 C153 H15F 109.5 . .
H15E C153 H15F 109.5 . .
C154 C153 H15G 109.5 . .
H15E C153 H15G 109.5 . .
H15F C153 H15G 109.5 . .
O44 C154 O45 126.8(12) . .
O44 C154 C153 119.9(12) . .
O45 C154 C153 113.2(12) . .
C156 C155 H15H 109.5 . .
C156 C155 H15I 109.5 . .
H15H C155 H15I 109.5 . .
C156 C155 H15J 109.5 . .
H15H C155 H15J 109.5 . .
H15I C155 H15J 109.5 . .
O47 C156 O46 129.7(11) . .
O47 C156 C155 117.4(10) . .
O46 C156 C155 112.9(10) . .
C158 C157 H15K 109.5 . .
C158 C157 H15L 109.5 . .
H15K C157 H15L 109.5 . .
C158 C157 H15M 109.5 . .
H15K C157 H15M 109.5 . .
H15L C157 H15M 109.5 . .
O49 C158 O50 123.5(10) . .
O49 C158 C157 120.8(10) . .
O50 C158 C157 115.4(10) . .
C160 C159 H15N 109.5 . .
C160 C159 H15O 109.5 . .
H15N C159 H15O 109.5 . .
C160 C159 H15P 109.5 . .
H15N C159 H15P 109.5 . .
H15O C159 H15P 109.5 . .
O53 C160 O52 128.2(10) . .
O53 C160 C159 113.3(10) . .
O52 C160 C159 118.5(10) . .
C162 C161 H16A 109.5 . .
C162 C161 H16B 109.5 . .
H16A C161 H16B 109.5 . .
C162 C161 H16C 109.5 . .
H16A C161 H16C 109.5 . .
H16B C161 H16C 109.5 . .
O55 C162 O54 123.0(10) . .
O55 C162 C161 122.3(11) . .
O54 C162 C161 114.6(11) . .
C164 C163 H16D 109.5 . .
C164 C163 H16E 109.5 . .
H16D C163 H16E 109.5 . .
C164 C163 H16F 109.5 . .
H16D C163 H16F 109.5 . .
H16E C163 H16F 109.5 . .
O58 C164 O59 114.3(9) . .
O58 C164 C163 122.1(10) . .
O59 C164 C163 123.5(10) . .
C166 C165 H16G 109.5 . .
C166 C165 H16H 109.5 . .
H16G C165 H16H 109.5 . .
C166 C165 H16I 109.5 . .
H16G C165 H16I 109.5 . .
H16H C165 H16I 109.5 . .
O57 C166 O56 120.7(10) . .
O57 C166 C165 119.9(11) . .
O56 C166 C165 119.4(10) . .
C168 C167 H16J 109.5 . .
C168 C167 H16K 109.5 . .
H16J C167 H16K 109.5 . .
C168 C167 H16L 109.5 . .
H16J C167 H16L 109.5 . .
H16K C167 H16L 109.5 . .
O60 C168 O61 127.7(11) . .
O60 C168 C167 111.3(15) . .
O61 C168 C167 120.9(15) . .
O60 C168 Cd12 55.6(5) . .
O61 C168 Cd12 72.8(6) . .
C167 C168 Cd12 164.5(14) . .
C170 C169 H16M 109.5 . .
C170 C169 H16N 109.5 . .
H16M C169 H16N 109.5 . .
C170 C169 H16O 109.5 . .
H16M C169 H16O 109.5 . .
H16N C169 H16O 109.5 . .
O62 C170 O63 112.9(11) . .
O62 C170 C169 125.4(12) . .
O63 C170 C169 121.7(11) . .
C172 C171 H17B 109.5 . .
C172 C171 H17C 109.5 . .
H17B C171 H17C 109.5 . .
C172 C171 H17D 109.5 . .
H17B C171 H17D 109.5 . .
H17C C171 H17D 109.5 . .
O65 C172 O64 128.0(10) . .
O65 C172 C171 115.6(11) . .
O64 C172 C171 116.3(11) . .
C174 C173 H17E 109.5 . .
C174 C173 H17F 109.5 . .
H17E C173 H17F 109.5 . .
C174 C173 H17G 109.5 . .
H17E C173 H17G 109.5 . .
H17F C173 H17G 109.5 . .
O66 C174 O67 127.3(10) . .
O66 C174 C173 119.0(10) . .
O67 C174 C173 113.7(10) . .
C176 C175 H17H 109.5 . .
C176 C175 H17I 109.5 . .
H17H C175 H17I 109.5 . .
C176 C175 H17J 109.5 . .
H17H C175 H17J 109.5 . .
H17I C175 H17J 109.5 . .
O68 C176 O69 127.3(9) . .
O68 C176 C175 119.3(10) . .
O69 C176 C175 113.4(8) . .
C178 C177 H17K 109.5 . .
C178 C177 H17L 109.5 . .
H17K C177 H17L 109.5 . .
C178 C177 H17M 109.5 . .
H17K C177 H17M 109.5 . .
H17L C177 H17M 109.5 . .
O51 C178 O72 119.8(9) 14 .
O51 C178 C177 122.7(10) 14 .
O72 C178 C177 117.5(9) . .
O51 C178 Cd11 62.0(4) 14 .
O72 C178 Cd11 58.2(4) . .
C177 C178 Cd11 172.6(9) . .
C180 C179 H17O 109.5 . .
C180 C179 H17P 109.5 . .
H17O C179 H17P 109.5 . .
C180 C179 H17Q 109.5 . .
H17O C179 H17Q 109.5 . .
H17P C179 H17Q 109.5 . .
O70 C180 O71 124.4(9) . .
O70 C180 C179 116.0(11) . .
O71 C180 C179 119.4(11) . .
O70 C180 Cd11 68.9(5) . .
O71 C180 Cd11 55.9(4) . .
C179 C180 Cd11 174.8(10) . .

loop_
_geom_bond_atom_site_label_1
_geom_bond_atom_site_label_2
_geom_bond_distance
_geom_bond_site_symmetry_2
Eu1 O67 2.303(7) .
Eu1 O65 2.345(8) .
Eu1 O15 2.379(9) .
Eu1 O19 2.386(7) .
Eu1 O68 2.418(7) .
Eu1 O50 2.463(8) 14
Eu1 N10 2.573(8) .
Eu1 O16 2.624(7) .
Eu1 Cd9 3.7557(14) .
Eu1 Cd10 3.9189(13) .
Eu2 O46 2.312(7) .
Eu2 O18 2.349(7) .
Eu2 O14 2.378(7) .
Eu2 O43 2.378(7) .
Eu2 O44 2.379(9) .
Eu2 O41 2.470(8) .
Eu2 O17 2.615(7) .
Eu2 N7 2.618(9) .
Eu2 C95 3.245(13) .
Eu2 Cd8 3.7415(12) .
Eu2 Cd3 3.9366(13) .
Eu3 O53 2.330(7) .
Eu3 O3 2.357(7) .
Eu3 O7 2.359(8) .
Eu3 O55 2.387(10) .
Eu3 O56 2.401(8) .
Eu3 O58 2.468(8) .
Eu3 N4 2.579(11) .
Eu3 O4 2.589(7) .
Eu3 C21 3.270(12) .
Eu3 Cd4 3.7167(12) .
Eu3 Cd2 3.9022(12) .
Eu4 O32 2.299(8) .
Eu4 O2 2.330(8) .
Eu4 O6 2.362(8) .
Eu4 O34 2.379(8) .
Eu4 O29 2.409(8) .
Eu4 O31 2.434(9) .
Eu4 O5 2.589(8) .
Eu4 N1 2.601(10) .
Eu4 Cd6 3.6900(14) .
Eu4 Cd1 3.8977(13) .
Cd1 O35 2.263(9) .
Cd1 O6 2.324(8) .
Cd1 O33 2.332(8) .
Cd1 N3 2.336(10) .
Cd1 O40 2.387(8) .
Cd1 O36 2.414(7) .
Cd2 O54 2.289(9) .
Cd2 O52 2.322(8) .
Cd2 O3 2.322(7) .
Cd2 N2 2.364(9) .
Cd2 O49 2.376(7) .
Cd2 O51 2.413(7) .
Cd3 O45 2.286(10) .
Cd3 O18 2.322(8) .
Cd3 N9 2.329(9) .
Cd3 O47 2.337(9) .
Cd3 O30 2.349(8) 14
Cd3 O48 2.417(9) .
Cd4 O11 2.243(8) .
Cd4 N6 2.284(10) .
Cd4 O7 2.318(8) .
Cd4 O57 2.321(8) .
Cd4 O58 2.341(8) .
Cd4 O8 2.591(10) .
Cd5 O10 2.276(8) .
Cd5 O37 2.279(8) .
Cd5 O38 2.301(8) .
Cd5 O42 2.351(7) .
Cd5 O36 2.470(8) .
Cd5 O9 2.488(8) .
Cd5 O39 2.528(8) .
Cd5 C148 2.728(12) .
Cd6 O22 2.252(8) 14
Cd6 N11 2.271(9) 14
Cd6 O28 2.296(8) .
Cd6 O2 2.341(9) .
Cd6 O31 2.342(8) .
Cd6 O1 2.570(8) .
Cd7 O28 2.275(9) .
Cd7 O22 2.294(7) 14
Cd7 O25 2.306(11) .
Cd7 O27 2.316(9) .
Cd7 O21 2.392(10) 14
Cd7 O48 2.419(9) 14
Cd7 O26 2.616(10) .
Cd7 C136 2.727(14) .
Cd8 N5 2.276(10) .
Cd8 O10 2.280(8) .
Cd8 O42 2.291(7) .
Cd8 O14 2.330(7) .
Cd8 O41 2.361(8) .
Cd8 O13 2.531(8) .
Cd9 O23 2.287(7) .
Cd9 O69 2.295(7) .
Cd9 N12 2.305(10) .
Cd9 O19 2.325(7) .
Cd9 O50 2.351(8) 14
Cd9 O20 2.553(7) .
Cd10 O64 2.270(8) .
Cd10 O15 2.276(7) .
Cd10 O66 2.319(8) .
Cd10 N8 2.354(10) .
Cd10 O59 2.395(8) .
Cd10 O63 2.449(8) .
Cd11 O23 2.297(7) .
Cd11 O71 2.298(8) .
Cd11 O69 2.329(7) .
Cd11 O72 2.340(8) .
Cd11 O51 2.426(7) 14
Cd11 O24 2.475(8) .
Cd11 O70 2.581(9) .
Cd11 C178 2.747(11) .
Cd11 C180 2.754(12) .
Cd12 O11 2.289(8) .
Cd12 O62 2.292(9) .
Cd12 O57 2.302(8) .
Cd12 O60 2.303(10) .
Cd12 O63 2.421(10) .
Cd12 O12 2.450(8) .
Cd12 C168 2.757(13) .
N1 C8 1.301(14) .
N1 C9 1.453(14) .
N2 C15 1.273(14) .
N2 C14 1.468(12) .
N3 C30 1.297(14) .
N3 C31 1.492(15) .
N4 C37 1.262(14) .
N4 C36 1.498(14) .
N5 C52 1.299(15) .
N5 C53 1.521(15) .
N6 C59 1.259(14) .
N6 C58 1.487(14) .
N7 C74 1.273(13) .
N7 C75 1.535(10) .
N8 C81 1.304(11) .
N8 C80 1.494(10) .
N9 C96 1.308(13) .
N9 C97 1.470(10) .
N10 C103 1.329(10) .
N10 C102 1.522(10) .
N11 C118 1.267(12) .
N11 C119 1.482(11) .
N11 Cd6 2.271(9) 14
N12 C125 1.243(12) .
N12 C124 1.517(11) .
O1 C2 1.343(14) .
O1 C1 1.440(14) .
O2 C7 1.365(13) .
O3 C21 1.342(13) .
O4 C20 1.396(14) .
O4 C22 1.479(13) .
O5 C24 1.389(16) .
O5 C23 1.488(15) .
O6 C29 1.330(15) .
O7 C43 1.311(15) .
O8 C42 1.368(16) .
O8 C44 1.479(15) .
O9 C46 1.391(15) .
O9 C45 1.484(13) .
O10 C51 1.303(14) .
O11 C65 1.337(13) .
O12 C64 1.389(13) .
O12 C66 1.465(12) .
O13 C68 1.398(12) .
O13 C67 1.482(13) .
O14 C73 1.344(12) .
O15 C87 1.335(12) .
O16 C86 1.403(12) .
O16 C88 1.441(11) .
O17 C90 1.416(13) .
O17 C89 1.443(11) .
O18 C95 1.315(14) .
O19 C109 1.382(11) .
O20 C108 1.427(12) .
O20 C110 1.440(12) .
O21 C111 1.466(11) .
O21 C112 1.471(12) .
O21 Cd7 2.392(10) 14
O22 C117 1.270(13) .
O22 Cd6 2.252(8) 14
O22 Cd7 2.294(7) 14
O23 C131 1.311(12) .
O24 C130 1.395(12) .
O24 C132 1.454(11) .
O25 C134 1.203(14) .
O26 C134 1.291(14) .
O27 C136 1.266(15) .
O28 C138 1.270(13) .
O29 C138 1.277(12) .
O30 C140 1.241(11) .
O30 Cd3 2.349(8) 14
O31 C140 1.295(10) .
O32 C142 1.277(12) .
O33 C142 1.285(13) .
O34 C144 1.307(12) .
O35 C144 1.277(14) .
O36 C146 1.288(11) .
O37 C146 1.296(12) .
O38 C148 1.290(12) .
O39 C148 1.225(13) .
O40 C152 1.291(11) .
O41 C152 1.343(11) .
O42 C150 1.228(13) .
O43 C150 1.302(13) .
O44 C154 1.191(15) .
O45 C154 1.302(14) .
O46 C156 1.258(12) .
O47 C156 1.246(13) .
O48 C136 1.330(12) 14
O48 Cd7 2.419(9) 14
O49 C158 1.232(12) .
O50 C158 1.315(13) .
O50 Cd9 2.351(8) 14
O50 Eu1 2.463(8) 14
O51 C178 1.266(11) 14
O51 Cd11 2.426(7) 14
O52 C160 1.277(13) .
O53 C160 1.261(13) .
O54 C162 1.299(12) .
O55 C162 1.251(13) .
O56 C166 1.276(13) .
O57 C166 1.266(12) .
O58 C164 1.295(13) .
O59 C164 1.328(12) .
O60 C168 1.205(14) .
O61 C168 1.286(15) .
O62 C170 1.278(14) .
O63 C170 1.304(13) .
O64 C172 1.274(13) .
O65 C172 1.244(13) .
O66 C174 1.259(13) .
O67 C174 1.285(12) .
O68 C176 1.209(11) .
O69 C176 1.289(12) .
O70 C180 1.240(12) .
O71 C180 1.259(13) .
O72 C178 1.277(11) .
C1 H1A 0.9600 .
C1 H1B 0.9600 .
C1 H1C 0.9600 .
C2 C7 1.431(16) .
C2 C3 1.432(17) .
C3 C4 1.423(18) .
C3 H3A 0.9300 .
C4 C5 1.373(18) .
C4 H4A 0.9300 .
C5 C6 1.455(17) .
C5 H5A 0.9300 .
C6 C7 1.387(17) .
C6 C8 1.486(17) .
C8 H8A 0.9300 .
C9 C10 1.542(15) .
C9 H9A 0.9700 .
C9 H9B 0.9700 .
C10 C11 1.551(15) .
C10 H10A 0.9700 .
C10 H10B 0.9700 .
C11 C12 1.553(15) .
C11 H11B 0.9700 .
C11 H11C 0.9700 .
C12 C13 1.523(14) .
C12 H12A 0.9700 .
C12 H12B 0.9700 .
C13 C14 1.521(14) .
C13 H13A 0.9700 .
C13 H13B 0.9700 .
C14 H14A 0.9700 .
C14 H14B 0.9700 .
C15 C16 1.461(15) .
C15 H15A 0.9300 .
C16 C17 1.395(16) .
C16 C21 1.456(15) .
C17 C18 1.388(16) .
C17 H17A 0.9300 .
C18 C19 1.384(17) .
C18 H18A 0.9300 .
C19 C20 1.353(16) .
C19 H19A 0.9300 .
C20 C21 1.465(16) .
C22 H22A 0.9600 .
C22 H22B 0.9600 .
C22 H22C 0.9600 .
C23 H23A 0.9600 .
C23 H23B 0.9600 .
C23 H23C 0.9600 .
C24 C25 1.428(18) .
C24 C29 1.431(17) .
C25 C26 1.291(18) .
C25 H25A 0.9300 .
C26 C27 1.444(19) .
C26 H26A 0.9300 .
C27 C28 1.425(16) .
C27 H27A 0.9700 .
C27 H27B 0.9700 .
C28 C29 1.361(17) .
C28 C30 1.481(17) .
C30 H30A 0.9300 .
C31 C32 1.573(15) .
C31 H31A 0.9700 .
C31 H31B 0.9700 .
C32 C33 1.525(16) .
C32 H32A 0.9700 .
C32 H32B 0.9700 .
C33 C34 1.512(16) .
C33 H33A 0.9700 .
C33 H33B 0.9700 .
C34 C35 1.511(15) .
C34 H34A 0.9700 .
C34 H34B 0.9700 .
C35 C36 1.527(15) .
C35 H35A 0.9700 .
C35 H35B 0.9700 .
C36 H36A 0.9700 .
C36 H36B 0.9700 .
C37 C38 1.461(16) .
C37 H37A 0.9300 .
C38 C39 1.422(9) .
C38 C43 1.451(17) .
C39 C40 1.42(2) .
C39 H39A 0.9700 .
C39 H39B 0.9700 .
C40 C41 1.35(2) .
C40 H40A 0.9300 .
C41 C42 1.379(19) .
C41 H41A 0.9300 .
C42 C43 1.464(18) .
C44 H44A 0.9600 .
C44 H44B 0.9600 .
C44 H44C 0.9600 .
C45 H45A 0.9600 .
C45 H45B 0.9600 .
C45 H45C 0.9600 .
C46 C47 1.347(18) .
C46 C51 1.443(17) .
C47 C48 1.38(2) .
C47 H47A 0.9300 .
C48 C49 1.40(2) .
C48 H48B 0.9300 .
C49 C50 1.400(19) .
C49 H49A 0.9300 .
C50 C51 1.446(18) .
C50 C52 1.449(18) .
C52 H52A 0.9300 .
C53 C54 1.511(18) .
C53 H53A 0.9700 .
C53 H53B 0.9700 .
C54 C55 1.53(2) .
C54 H54A 0.9700 .
C54 H54B 0.9700 .
C55 C56 1.509(9) .
C55 H55A 0.9700 .
C55 H55B 0.9700 .
C56 C57 1.582(19) .
C56 H56A 0.9700 .
C56 H56B 0.9700 .
C57 C58 1.475(18) .
C57 H57A 0.9700 .
C57 H57B 0.9700 .
C58 H58A 0.9700 .
C58 H58B 0.9700 .
C59 C60 1.488(13) .
C59 H59A 0.9300 .
C60 C65 1.385(16) .
C60 C61 1.395(17) .
C61 C62 1.367(18) .
C61 H61A 0.9300 .
C62 C63 1.333(17) .
C62 H62A 0.9300 .
C63 C64 1.408(17) .
C63 H63A 0.9300 .
C64 C65 1.463(15) .
C66 H66A 0.9600 .
C66 H66B 0.9600 .
C66 H66C 0.9600 .
C67 H67A 0.9600 .
C67 H67B 0.9600 .
C67 H67C 0.9600 .
C68 C73 1.399(15) .
C68 C69 1.427(9) .
C69 C70 1.426(18) .
C69 H69A 0.9700 .
C69 H69B 0.9700 .
C70 C71 1.405(19) .
C70 H70A 0.9300 .
C71 C72 1.400(18) .
C71 H71A 0.9300 .
C72 C73 1.407(16) .
C72 C74 1.501(17) .
C74 H74A 0.9300 .
C75 C76 1.575(15) .
C75 H75A 0.9700 .
C75 H75B 0.9700 .
C76 C77 1.540(14) .
C76 H76A 0.9700 .
C76 H76B 0.9700 .
C77 C78 1.519(14) .
C77 H77A 0.9700 .
C77 H77B 0.9700 .
C78 C79 1.511(14) .
C78 H78A 0.9700 .
C78 H78B 0.9700 .
C79 C80 1.513(14) .
C79 H79A 0.9700 .
C79 H79B 0.9700 .
C80 H80A 0.9700 .
C80 H80B 0.9700 .
C81 C82 1.488(15) .
C81 H81A 0.9300 .
C82 C83 1.435(15) .
C82 C87 1.436(16) .
C83 C84 1.392(15) .
C83 H83A 0.9300 .
C84 C85 1.324(16) .
C84 H84A 0.9300 .
C85 C86 1.451(15) .
C85 H85A 0.9300 .
C86 C87 1.463(15) .
C88 H88A 0.9600 .
C88 H88B 0.9600 .
C88 H88C 0.9600 .
C89 H89A 0.9600 .
C89 H89B 0.9600 .
C89 H89C 0.9600 .
C90 C91 1.341(17) .
C90 C95 1.463(16) .
C91 C92 1.384(18) .
C91 H91A 0.9300 .
C92 C93 1.407(17) .
C92 H92A 0.9300 .
C93 C94 1.415(17) .
C93 H93A 0.9300 .
C94 C95 1.405(16) .
C94 C96 1.473(16) .
C96 H96A 0.9300 .
C97 C98 1.492(14) .
C97 H97A 0.9700 .
C97 H97B 0.9700 .
C98 C99 1.498(13) .
C98 H98A 0.9700 .
C98 H98B 0.9700 .
C99 C100 1.527(14) .
C99 H99A 0.9700 .
C99 H99B 0.9700 .
C100 C101 1.556(14) .
C100 H10C 0.9700 .
C100 H10D 0.9700 .
C101 C102 1.543(14) .
C101 H10E 0.9700 .
C101 H10F 0.9700 .
C102 H10G 0.9700 .
C102 H10H 0.9700 .
C103 C104 1.464(14) .
C103 H10I 0.9300 .
C104 C109 1.378(15) .
C104 C105 1.448(15) .
C105 C106 1.358(15) .
C105 H10J 0.9300 .
C106 C107 1.388(17) .
C106 H10K 0.9300 .
C107 C108 1.358(16) .
C107 H10L 0.9300 .
C108 C109 1.423(15) .
C110 H11D 0.9600 .
C110 H11E 0.9600 .
C110 H11F 0.9600 .
C111 H11G 0.9600 .
C111 H11H 0.9600 .
C111 H11I 0.9600 .
C112 C113 1.377(18) .
C112 C117 1.432(16) .
C113 C114 1.501(18) .
C113 H11J 0.9300 .
C114 C115 1.403(17) .
C114 H11K 0.9300 .
C115 C116 1.444(17) .
C115 H11L 0.9300 .
C116 C118 1.430(15) .
C116 C117 1.483(16) .
C118 H11M 0.9300 .
C119 C120 1.599(18) .
C119 H11N 0.9700 .
C119 H11O 0.9700 .
C120 C121 1.542(17) .
C120 H12C 0.9700 .
C120 H12D 0.9700 .
C121 C122 1.460(16) .
C121 H12E 0.9700 .
C121 H12F 0.9700 .
C122 C123 1.595(16) .
C122 H12G 0.9700 .
C122 H12H 0.9700 .
C123 C124 1.502(16) .
C123 H12I 0.9700 .
C123 H12J 0.9700 .
C124 H12K 0.9700 .
C124 H12L 0.9700 .
C125 C126 1.495(15) .
C125 H12M 0.9300 .
C126 C127 1.360(17) .
C126 C131 1.455(15) .
C127 C128 1.418(18) .
C127 H12N 0.9300 .
C128 C129 1.447(17) .
C128 H12O 0.9300 .
C129 C130 1.429(9) .
C129 H12P 0.9700 .
C129 H12Q 0.9700 .
C130 C131 1.391(15) .
C132 H13C 0.9600 .
C132 H13D 0.9600 .
C132 H13E 0.9600 .
C133 C134 1.477(10) .
C133 H13F 0.9600 .
C133 H13G 0.9600 .
C133 H13H 0.9600 .
C135 C136 1.510(18) .
C135 H13I 0.9600 .
C135 H13J 0.9600 .
C135 H13K 0.9600 .
C136 O48 1.330(12) 14
C137 C138 1.558(17) .
C137 H13M 0.9600 .
C137 H13N 0.9600 .
C137 H13O 0.9600 .
C139 C140 1.603(16) .
C139 H13P 0.9600 .
C139 H13Q 0.9600 .
C139 H13R 0.9600 .
C141 C142 1.490(17) .
C141 H14C 0.9600 .
C141 H14D 0.9600 .
C141 H14E 0.9600 .
C143 C144 1.485(19) .
C143 H14F 0.9600 .
C143 H14G 0.9600 .
C143 H14H 0.9600 .
C145 C146 1.484(16) .
C145 H14I 0.9600 .
C145 H14J 0.9600 .
C145 H14K 0.9600 .
C147 C148 1.513(16) .
C147 H14L 0.9600 .
C147 H14M 0.9600 .
C147 H14N 0.9600 .
C149 C150 1.563(17) .
C149 H14O 0.9600 .
C149 H14P 0.9600 .
C149 H14Q 0.9600 .
C151 C152 1.456(16) .
C151 H15B 0.9600 .
C151 H15C 0.9600 .
C151 H15D 0.9600 .
C153 C154 1.556(19) .
C153 H15E 0.9600 .
C153 H15F 0.9600 .
C153 H15G 0.9600 .
C155 C156 1.589(17) .
C155 H15H 0.9600 .
C155 H15I 0.9600 .
C155 H15J 0.9600 .
C157 C158 1.527(15) .
C157 H15K 0.9600 .
C157 H15L 0.9600 .
C157 H15M 0.9600 .
C159 C160 1.598(17) .
C159 H15N 0.9600 .
C159 H15O 0.9600 .
C159 H15P 0.9600 .
C161 C162 1.560(18) .
C161 H16A 0.9600 .
C161 H16B 0.9600 .
C161 H16C 0.9600 .
C163 C164 1.459(16) .
C163 H16D 0.9600 .
C163 H16E 0.9600 .
C163 H16F 0.9600 .
C165 C166 1.572(18) .
C165 H16G 0.9600 .
C165 H16H 0.9600 .
C165 H16I 0.9600 .
C167 C168 1.46(2) .
C167 H16J 0.9600 .
C167 H16K 0.9600 .
C167 H16L 0.9600 .
C169 C170 1.484(18) .
C169 H16M 0.9600 .
C169 H16N 0.9600 .
C169 H16O 0.9600 .
C171 C172 1.614(19) .
C171 H17B 0.9600 .
C171 H17C 0.9600 .
C171 H17D 0.9600 .
C173 C174 1.599(17) .
C173 H17E 0.9600 .
C173 H17F 0.9600 .
C173 H17G 0.9600 .
C175 C176 1.600(15) .
C175 H17H 0.9600 .
C175 H17I 0.9600 .
C175 H17J 0.9600 .
C177 C178 1.527(15) .
C177 H17K 0.9600 .
C177 H17L 0.9600 .
C177 H17M 0.9600 .
C178 O51 1.266(11) 14
C179 C180 1.563(18) .
C179 H17O 0.9600 .
C179 H17P 0.9600 .
C179 H17Q 0.9600 .
